data_4517246
loop_
_publ_author_name
'Alice Heskia'
'Thierry Maris'
'James D. Wuest'

_publ_contact_author_email thierry.maris@umontreal.ca
_publ_contact_author_id_orcid 0000-0001-9731-4046
_publ_contact_author_name 'Thierry Maris'
_publ_contact_author_phone '514 340 4177 2579'
_publ_section_title
;
 Putting Fullerenes in Their Place: Cocrystallizing C60 and C70 with
 Phosphangulene Chalcogenides
;
_journal_name_full 'Crystal growth and Design'
_journal_page_first 5418
_journal_paper_doi 10.1021/acs.cgd.9b00954
_journal_volume 19
_journal_year 2019
_chemical_formula_moiety '2(C18 H9 O3 P Se), 2(C60), C6 H5 Cl'
_chemical_formula_sum 'C162 H23 Cl O6 P2 Se2'
_chemical_formula_weight 2320.11
_chemical_name_systematic
;
12cH-4,8,12-trioxa-12c-phosphadibenzo[cd,mn]pyrene-12c-selenone
C60 fullerene chlorobenzene solvate
;
_space_group_crystal_system monoclinic
_space_group_IT_number 14
_space_group_name_Hall '-P 2ybc'
_space_group_name_H-M_alt 'P 1 21/c 1'
_atom_sites_solution_hydrogens geom
_audit_creation_date 2016-10-17
_audit_creation_method
;
Olex2 1.2
(compiled 2016.09.09 svn.r3337 for OlexSys, GUI svn.r5227)
;
_cell_angle_alpha 90
_cell_angle_beta 98.284(2)
_cell_angle_gamma 90
_cell_formula_units_Z 4
_cell_length_a 15.7484(5)
_cell_length_b 13.2732(4)
_cell_length_c 42.7568(13)
_cell_measurement_reflns_used 4664
_cell_measurement_temperature 100
_cell_measurement_theta_max 60.581
_cell_measurement_theta_min 3.807
_cell_volume 8844.3(5)
_computing_cell_refinement
;
SAINT (2013) V8.37A; Integration Software for Single Crystal Data.
Bruker AXS Inc., Madison, WI 53719-1173.
;
_computing_data_collection
;
APEX 2 (2013) Bruker AXS Inc., Madison, WI 53719-1173.
;
_computing_data_reduction
;
SAINT (2013) V8.37A; Integration Software for Single Crystal Data.
Bruker AXS Inc., Madison, WI 53719-1173.
;
_computing_molecular_graphics 'Olex2 (Dolomanov et al., 2009)'
_computing_publication_material 'Olex2 (Dolomanov et al., 2009)'
_computing_structure_refinement 'XL (Sheldrick, 2008)'
_diffrn_ambient_temperature 100
_diffrn_detector 'CMOS Area detector'
_diffrn_detector_area_resol_mean 10.24
_diffrn_detector_type 'Bruker Photon 100 CMOS Detector'
_diffrn_measured_fraction_theta_full 0.993
_diffrn_measured_fraction_theta_max 0.982
_diffrn_measurement_device 'k-geometry diffractometer'
_diffrn_measurement_device_type 'Bruker Venture Metaljet'
_diffrn_measurement_method '\w and \f scans'
_diffrn_radiation_collimation 'Focusing mirrors'
_diffrn_radiation_monochromator 'Helios MX Mirror Optics'
_diffrn_radiation_probe x-ray
_diffrn_radiation_type GaK\a
_diffrn_radiation_wavelength 1.34139
_diffrn_reflns_av_unetI/netI 0.1074
_diffrn_reflns_Laue_measured_fraction_full 0.993
_diffrn_reflns_Laue_measured_fraction_max 0.982
_diffrn_reflns_limit_h_max 20
_diffrn_reflns_limit_h_min -20
_diffrn_reflns_limit_k_max 17
_diffrn_reflns_limit_k_min 0
_diffrn_reflns_limit_l_max 55
_diffrn_reflns_limit_l_min 0
_diffrn_reflns_number 19868
_diffrn_reflns_point_group_measured_fraction_full 0.993
_diffrn_reflns_point_group_measured_fraction_max 0.982
_diffrn_reflns_theta_full 53.594
_diffrn_reflns_theta_max 60.664
_diffrn_reflns_theta_min 1.817
_diffrn_source 'Metal Jet'
_diffrn_source_target Ga
_diffrn_source_type 'Gallium Liquid Metal Jet Source'
_exptl_absorpt_coefficient_mu 1.527
_exptl_absorpt_process_details
;
 TWINABS-2012/1 (Bruker,2012) was used for absorption correction.
 
For component 1:
 wR2(int) was 0.1471 before and 0.0944 after correction.
 The Ratio of minimum to maximum transmission not present.
 The \l/2 correction factor is Not present
 
For component 2:
 wR2(int) was 0.1551 before and 0.1059 after correction.
 The Ratio of minimum to maximum transmission is 0.42.
 The \l/2 correction factor is Not present

Final HKLF 4 output contains 100620 reflections, Rint = 0.1486
 (40511 with I > 3sig(I), Rint = 0.1174)
;
_exptl_crystal_colour 'metallic dark brown'
_exptl_crystal_colour_lustre metallic
_exptl_crystal_colour_modifier dark
_exptl_crystal_colour_primary brown
_exptl_crystal_density_diffrn 1.742
_exptl_crystal_description Platelet
_exptl_crystal_F_000 4632
_exptl_crystal_size_max 0.14
_exptl_crystal_size_mid 0.11
_exptl_crystal_size_min 0.04
_refine_diff_density_max 1.880
_refine_diff_density_min -1.124
_refine_diff_density_rms 0.166
_refine_ls_extinction_coef .
_refine_ls_extinction_method none
_refine_ls_goodness_of_fit_ref 1.054
_refine_ls_hydrogen_treatment constr
_refine_ls_matrix_type full
_refine_ls_number_parameters 1599
_refine_ls_number_reflns 19868
_refine_ls_number_restraints 885
_refine_ls_restrained_S_all 1.036
_refine_ls_R_factor_all 0.2034
_refine_ls_R_factor_gt 0.1393
_refine_ls_shift/su_max 0.000
_refine_ls_shift/su_mean 0.000
_refine_ls_structure_factor_coef Fsqd
_refine_ls_weighting_details 'w=1/[\s^2^(Fo^2^)+(0.1854P)^2^+54.5182P] where P=(Fo^2^+2Fc^2^)/3'
_refine_ls_weighting_scheme calc
_refine_ls_wR_factor_gt 0.3330
_refine_ls_wR_factor_ref 0.3816
_reflns_Friedel_coverage 0.000
_reflns_Friedel_fraction_full .
_reflns_Friedel_fraction_max .
_reflns_number_gt 11911
_reflns_number_total 19868
_reflns_threshold_expression 'I > 2\s(I)'
_cod_data_source_file jw1870_phangse_c60_phcl.cif
_cod_data_source_block jw1870
_cod_database_code 4517246

loop_
_space_group_symop_id
_space_group_symop_operation_xyz
1 'x, y, z'
2 '-x, y+1/2, -z+1/2'
3 '-x, -y, -z'
4 'x, -y-1/2, z-1/2'

loop_
_atom_site_label
_atom_site_type_symbol
_atom_site_fract_x
_atom_site_fract_y
_atom_site_fract_z
_atom_site_U_iso_or_equiv
_atom_site_adp_type
_atom_site_occupancy
_atom_site_site_symmetry_order
_atom_site_calc_flag
_atom_site_refinement_flags_posn
_atom_site_refinement_flags_adp
_atom_site_refinement_flags_occupancy
_atom_site_disorder_assembly
_atom_site_disorder_group
Se1A Se -0.01468(9) 0.64347(9) 0.67436(4) 0.0591(4) Uani 1 1 d . . . . .
P1A P -0.08277(17) 0.51112(18) 0.67839(7) 0.0397(6) Uani 1 1 d . . . . .
O1A O -0.1101(6) 0.4716(7) 0.7449(2) 0.066(2) Uani 1 1 d . . . . .
C1A C -0.1837(10) 0.5169(9) 0.6935(4) 0.067(4) Uani 1 1 d . U . . .
O2A O -0.2570(6) 0.5210(6) 0.6406(3) 0.072(3) Uani 1 1 d . U . . .
C2A C -0.2604(6) 0.5309(8) 0.6724(3) 0.051(3) Uani 1 1 d . U . . .
O3A O 0.0027(6) 0.3321(6) 0.6563(2) 0.063(2) Uani 1 1 d . U . . .
C3A C -0.3372(8) 0.5344(9) 0.6837(5) 0.077(4) Uani 1 1 d . U . . .
H3A H -0.3899 0.5385 0.6698 0.092 Uiso 1 1 calc R . . . .
C4A C -0.3351(13) 0.5317(9) 0.7155(6) 0.092(5) Uani 1 1 d . U . . .
H4A H -0.3875 0.5433 0.7235 0.110 Uiso 1 1 calc R . . . .
C5A C -0.2620(11) 0.5134(9) 0.7374(5) 0.084(5) Uani 1 1 d . U . . .
H5A H -0.2641 0.5089 0.7595 0.101 Uiso 1 1 calc R . . . .
C6A C -0.1839(10) 0.5017(9) 0.7245(4) 0.074(4) Uani 1 1 d . U . . .
C7A C -0.0373(8) 0.4108(9) 0.7022(4) 0.062(3) Uani 1 1 d . U . . .
C8A C -0.0519(9) 0.4032(9) 0.7347(3) 0.059(3) Uani 1 1 d . U . . .
C9A C -0.0237(11) 0.3250(11) 0.7522(4) 0.078(4) Uani 1 1 d . U . . .
H9A H -0.0358 0.3169 0.7732 0.094 Uiso 1 1 calc R . . . .
C10A C 0.0257(9) 0.2536(11) 0.7379(5) 0.080(5) Uani 1 1 d . U . . .
H10A H 0.0524 0.2008 0.7508 0.096 Uiso 1 1 calc R . . . .
C11A C 0.0368(7) 0.2560(9) 0.7082(4) 0.059(3) Uani 1 1 d . U . . .
H11A H 0.0682 0.2043 0.6997 0.071 Uiso 1 1 calc R . . . .
C12A C 0.0017(8) 0.3358(10) 0.6892(4) 0.066(4) Uani 1 1 d . U . . .
C13A C -0.1207(10) 0.4439(10) 0.6452(3) 0.069(4) Uani 1 1 d . U . . .
C14A C -0.1995(12) 0.4580(11) 0.6287(3) 0.077(4) Uani 1 1 d . U . . .
C15A C -0.2246(15) 0.4071(11) 0.5988(3) 0.091(6) Uani 1 1 d . U . . .
H15A H -0.2778 0.4206 0.5860 0.109 Uiso 1 1 calc R . . . .
C16A C -0.1686(14) 0.3401(12) 0.5903(4) 0.087(5) Uani 1 1 d . U . . .
H16A H -0.1840 0.3069 0.5706 0.105 Uiso 1 1 calc R . . . .
C17A C -0.0897(11) 0.3147(10) 0.6077(3) 0.070(4) Uani 1 1 d . U . . .
H17A H -0.0544 0.2645 0.6004 0.084 Uiso 1 1 calc R . . . .
C18A C -0.0653(10) 0.3624(9) 0.6348(4) 0.065(3) Uani 1 1 d . U . . .
Se1B Se 0.21321(9) -0.10983(9) 0.44909(3) 0.0518(4) Uani 1 1 d . . . . .
P1B P 0.22482(17) 0.02698(17) 0.47294(6) 0.0363(5) Uani 1 1 d . . . . .
O1B O 0.2533(5) -0.0075(5) 0.54305(16) 0.0404(16) Uani 1 1 d . . . . .
C1B C 0.3188(6) 0.0510(6) 0.4985(2) 0.033(2) Uani 1 1 d . . . . .
O2B O 0.3716(4) 0.1494(5) 0.45671(16) 0.0371(15) Uani 1 1 d . . . . .
C2B C 0.3257(7) 0.0281(7) 0.5304(2) 0.040(2) Uani 1 1 d . . . . .
O3B O 0.0667(4) 0.1510(5) 0.45794(17) 0.0392(15) Uani 1 1 d . . . . .
C3B C 0.4024(7) 0.0414(7) 0.5501(2) 0.040(2) Uani 1 1 d . . . . .
H3B H 0.4088 0.0219 0.5717 0.048 Uiso 1 1 calc R . . . .
C4B C 0.4690(7) 0.0841(7) 0.5373(3) 0.043(2) Uani 1 1 d . . . . .
H4B H 0.5234 0.0886 0.5501 0.052 Uiso 1 1 calc R . . . .
C5B C 0.4611(7) 0.1207(7) 0.5068(3) 0.043(2) Uani 1 1 d . . . . .
H5B H 0.5075 0.1539 0.4992 0.052 Uiso 1 1 calc R . . . .
C6B C 0.3831(7) 0.1073(7) 0.4875(2) 0.040(2) Uani 1 1 d . . . . .
C7B C 0.2172(7) 0.1407(7) 0.4518(2) 0.037(2) Uani 1 1 d . . . . .
C8B C 0.2913(6) 0.1877(6) 0.4454(2) 0.036(2) Uani 1 1 d . . . . .
C9B C 0.2858(7) 0.2745(6) 0.4273(2) 0.037(2) Uani 1 1 d . . . . .
H9B H 0.3355 0.3061 0.4216 0.045 Uiso 1 1 calc R . . . .
C10B C 0.2037(7) 0.3136(7) 0.4178(2) 0.043(2) Uani 1 1 d . . . . .
H10B H 0.1979 0.3708 0.4043 0.051 Uiso 1 1 calc R . . . .
C11B C 0.1312(7) 0.2736(7) 0.4270(3) 0.042(2) Uani 1 1 d . . . . .
H11B H 0.0769 0.3043 0.4209 0.051 Uiso 1 1 calc R . . . .
C12B C 0.1383(7) 0.1876(7) 0.4455(2) 0.039(2) Uani 1 1 d . . . . .
C13B C 0.1522(7) 0.0575(7) 0.4991(3) 0.039(2) Uani 1 1 d . . . . .
C14B C 0.0797(7) 0.1121(7) 0.4881(2) 0.037(2) Uani 1 1 d . . . . .
C15B C 0.0197(7) 0.1289(8) 0.5090(3) 0.045(3) Uani 1 1 d . . . . .
H15B H -0.0310 0.1669 0.5026 0.054 Uiso 1 1 calc R . . . .
C16B C 0.0364(7) 0.0886(8) 0.5388(3) 0.043(2) Uani 1 1 d . . . . .
H16B H -0.0078 0.0917 0.5517 0.051 Uiso 1 1 calc R . . . .
C17B C 0.1115(8) 0.0449(8) 0.5512(3) 0.049(3) Uani 1 1 d . . . . .
H17B H 0.1226 0.0260 0.5728 0.059 Uiso 1 1 calc R . . . .
C18B C 0.1717(7) 0.0290(7) 0.5309(2) 0.038(2) Uani 1 1 d . . . . .
C1C C 0.0516(7) 0.5287(9) 0.5616(4) 0.059(2) Uani 1 1 d . U . . .
C2C C 0.0702(6) 0.6212(9) 0.5450(3) 0.054(2) Uani 1 1 d . U . . .
C3C C 0.0983(8) 0.6119(9) 0.5166(3) 0.056(2) Uani 1 1 d . U . . .
C4C C 0.1147(9) 0.5119(11) 0.5037(4) 0.066(3) Uani 1 1 d . U . . .
C5C C 0.0974(8) 0.4277(10) 0.5194(4) 0.066(3) Uani 1 1 d . U . . .
C6C C 0.0663(7) 0.4353(10) 0.5484(4) 0.066(3) Uani 1 1 d . U . . .
C7C C 0.1056(8) 0.3526(8) 0.5694(4) 0.062(2) Uani 1 1 d . U . . .
C8C C 0.1636(8) 0.3000(9) 0.5502(4) 0.060(2) Uani 1 1 d . U . . .
C9C C 0.1590(9) 0.3412(9) 0.5204(4) 0.063(2) Uani 1 1 d . U . . .
C10C C 0.2264(10) 0.3518(9) 0.5064(3) 0.063(3) Uani 1 1 d . U . . .
C11C C 0.3146(9) 0.3110(8) 0.5223(3) 0.059(2) Uani 1 1 d . U . . .
C12C C 0.3177(7) 0.2684(7) 0.5523(3) 0.051(2) Uani 1 1 d . U . . .
C13C C 0.2395(8) 0.2615(7) 0.5657(3) 0.055(2) Uani 1 1 d . U . . .
C14C C 0.2623(10) 0.2797(8) 0.6005(4) 0.064(2) Uani 1 1 d . U . . .
C15C C 0.2097(10) 0.3301(9) 0.6165(4) 0.068(3) Uani 1 1 d . U . . .
C16C C 0.1286(9) 0.3693(9) 0.6003(4) 0.067(3) Uani 1 1 d . U . . .
C17C C 0.1151(9) 0.4666(10) 0.6152(4) 0.067(3) Uani 1 1 d . U . . .
C18C C 0.1858(10) 0.4900(11) 0.6384(4) 0.070(3) Uani 1 1 d . U . . .
C19C C 0.2465(11) 0.4047(10) 0.6405(3) 0.067(3) Uani 1 1 d . U . . .
C20C C 0.3362(11) 0.4232(11) 0.6459(3) 0.068(3) Uani 1 1 d . U . . .
C21C C 0.3900(10) 0.3703(10) 0.6290(3) 0.066(3) Uani 1 1 d . U . . .
C22C C 0.3563(9) 0.2984(9) 0.6061(3) 0.060(2) Uani 1 1 d . U . . .
C23C C 0.3872(8) 0.2901(8) 0.5764(3) 0.057(2) Uani 1 1 d . U . . .
C24C C 0.4517(7) 0.3533(8) 0.5704(4) 0.057(2) Uani 1 1 d . U . . .
C25C C 0.4888(7) 0.4272(9) 0.5926(4) 0.061(2) Uani 1 1 d . U . . .
C26C C 0.4576(9) 0.4345(10) 0.6210(3) 0.065(3) Uani 1 1 d . U . . .
C27C C 0.4434(10) 0.5364(11) 0.6344(4) 0.071(3) Uani 1 1 d . U . . .
C28C C 0.4587(9) 0.6202(10) 0.6186(4) 0.067(3) Uani 1 1 d . U . . .
C29C C 0.4893(8) 0.6125(10) 0.5883(4) 0.067(3) Uani 1 1 d . U . . .
C30C C 0.5051(7) 0.5208(9) 0.5759(4) 0.063(3) Uani 1 1 d . U . . .
C31C C 0.4783(8) 0.5052(9) 0.5419(4) 0.064(2) Uani 1 1 d . U . . .
C32C C 0.4450(7) 0.3990(9) 0.5376(4) 0.059(2) Uani 1 1 d . U . . .
C33C C 0.3787(9) 0.3808(9) 0.5146(3) 0.062(3) Uani 1 1 d . U . . .
C34C C 0.3361(10) 0.4586(10) 0.4947(3) 0.061(3) Uani 1 1 d . U . . .
C35C C 0.3686(10) 0.5567(10) 0.4989(3) 0.065(3) Uani 1 1 d . U . . .
C36C C 0.3112(10) 0.6439(9) 0.4979(3) 0.060(2) Uani 1 1 d . U . . .
C37C C 0.2241(10) 0.6231(10) 0.4923(3) 0.060(2) Uani 1 1 d . U . . .
C38C C 0.1659(9) 0.6770(9) 0.5089(3) 0.058(2) Uani 1 1 d . U . . .
C39C C 0.2029(8) 0.7486(8) 0.5318(3) 0.052(2) Uani 1 1 d . U . . .
C40C C 0.2915(9) 0.7668(8) 0.5373(3) 0.059(2) Uani 1 1 d . U . . .
C41C C 0.3437(9) 0.7183(8) 0.5207(3) 0.060(2) Uani 1 1 d . U . . .
C42C C 0.4271(8) 0.6783(9) 0.5370(4) 0.064(2) Uani 1 1 d . U . . .
C43C C 0.4508(8) 0.6936(8) 0.5675(4) 0.062(2) Uani 1 1 d . U . . .
C44C C 0.3956(8) 0.7483(8) 0.5877(4) 0.064(3) Uani 1 1 d . U . . .
C45C C 0.3180(7) 0.7865(7) 0.5728(3) 0.051(2) Uani 1 1 d . U . . .
C46C C 0.2395(7) 0.7793(7) 0.5857(3) 0.046(2) Uani 1 1 d . U . . .
C47C C 0.1698(7) 0.7577(7) 0.5613(3) 0.047(2) Uani 1 1 d . U . . .
C48C C 0.1053(6) 0.6929(7) 0.5682(3) 0.049(2) Uani 1 1 d . U . . .
C49C C 0.1105(8) 0.6466(9) 0.5999(3) 0.059(2) Uani 1 1 d . U . . .
C50C C 0.1775(9) 0.6658(9) 0.6228(3) 0.059(2) Uani 1 1 d . U . . .
C51C C 0.2195(11) 0.5866(10) 0.6439(3) 0.067(3) Uani 1 1 d . U . . .
C52C C 0.3093(11) 0.6036(12) 0.6485(3) 0.071(3) Uani 1 1 d . U . . .
C53C C 0.3270(10) 0.6961(9) 0.6315(3) 0.061(2) Uani 1 1 d . U . . .
C54C C 0.2421(9) 0.7350(9) 0.6157(3) 0.057(2) Uani 1 1 d . U . . .
C55C C 0.3986(9) 0.7042(9) 0.6170(4) 0.064(3) Uani 1 1 d . U . . .
C56C C 0.4390(9) 0.5795(10) 0.5228(4) 0.066(3) Uani 1 1 d . U . . .
C57C C 0.0765(8) 0.5416(9) 0.5958(4) 0.062(2) Uani 1 1 d . U . . .
C58C C 0.2483(10) 0.4423(11) 0.4900(3) 0.065(3) Uani 1 1 d . U . . .
C59C C 0.1908(9) 0.5171(11) 0.4886(3) 0.062(2) Uani 1 1 d . U . . .
C60C C 0.3663(11) 0.5269(11) 0.6497(3) 0.069(3) Uani 1 1 d . U . . .
C1D C 0.8518(11) 0.1284(14) 0.7328(5) 0.093(3) Uani 1 1 d . U . . .
C2D C 0.8215(10) 0.2095(10) 0.7108(5) 0.081(3) Uani 1 1 d . U . . .
C3D C 0.8176(9) 0.1975(10) 0.6774(5) 0.079(3) Uani 1 1 d . U . . .
C4D C 0.8473(10) 0.1016(12) 0.6651(5) 0.084(3) Uani 1 1 d . U . . .
C5D C 0.8785(8) 0.0302(12) 0.6843(5) 0.081(3) Uani 1 1 d . U . . .
C6D C 0.8817(8) 0.0408(12) 0.7206(5) 0.086(3) Uani 1 1 d . U . . .
C7D C 0.8602(9) -0.0530(13) 0.7324(5) 0.082(3) Uani 1 1 d . U . . .
C8D C 0.8113(11) -0.0579(14) 0.7575(4) 0.083(3) Uani 1 1 d . U . . .
C9D C 0.7810(13) 0.0304(17) 0.7694(4) 0.094(4) Uani 1 1 d . U . . .
C10D C 0.8030(12) 0.1301(15) 0.7567(4) 0.091(3) Uani 1 1 d . U . . .
C11D C 0.7410(14) 0.2066(14) 0.7531(5) 0.100(4) Uani 1 1 d . U . . .
C12D C 0.7483(12) 0.2585(11) 0.7215(5) 0.088(3) Uani 1 1 d . U . . .
C13D C 0.6814(11) 0.2889(9) 0.7011(5) 0.086(3) Uani 1 1 d . U . . .
C14D C 0.5916(11) 0.2747(11) 0.7082(6) 0.093(3) Uani 1 1 d . U . . .
C15D C 0.5883(13) 0.2306(12) 0.7357(5) 0.094(3) Uani 1 1 d . U . . .
C16D C 0.6619(13) 0.1925(14) 0.7592(5) 0.098(4) Uani 1 1 d . U . . .
C17D C 0.6369(13) 0.0945(15) 0.7720(3) 0.087(3) Uani 1 1 d . U . . .
C18D C 0.5551(12) 0.0753(14) 0.7599(4) 0.084(3) Uani 1 1 d . U . . .
C19D C 0.5176(11) 0.1517(14) 0.7377(5) 0.087(3) Uani 1 1 d . U . . .
C20D C 0.4637(9) 0.1321(13) 0.7112(5) 0.082(3) Uani 1 1 d . U . . .
C21D C 0.4738(8) 0.1775(11) 0.6818(5) 0.077(3) Uani 1 1 d . U . . .
C22D C 0.5349(10) 0.2464(11) 0.6810(5) 0.091(3) Uani 1 1 d . U . . .
C23D C 0.5881(12) 0.2535(12) 0.6559(5) 0.094(3) Uani 1 1 d . U . . .
C24D C 0.6818(11) 0.2769(10) 0.6701(5) 0.086(3) Uani 1 1 d . U . . .
C25D C 0.7434(11) 0.2351(10) 0.6577(4) 0.078(3) Uani 1 1 d . U . . .
C26D C 0.7281(14) 0.1600(14) 0.6314(5) 0.093(3) Uani 1 1 d . U . . .
C27D C 0.6522(14) 0.1356(15) 0.6188(4) 0.091(3) Uani 1 1 d . U . . .
C28D C 0.5722(13) 0.1919(14) 0.6337(5) 0.096(3) Uani 1 1 d . U . . .
C29D C 0.5068(11) 0.1133(14) 0.6309(4) 0.084(3) Uani 1 1 d . U . . .
C30D C 0.4579(10) 0.1062(16) 0.6546(5) 0.093(3) Uani 1 1 d . U . . .
C31D C 0.4378(9) 0.0139(15) 0.6682(5) 0.090(3) Uani 1 1 d . U . . .
C32D C 0.4649(10) -0.0768(15) 0.6575(5) 0.097(3) Uani 1 1 d . U . . .
C33D C 0.5170(11) -0.0747(14) 0.6311(4) 0.087(3) Uani 1 1 d . U . . .
C34D C 0.5389(12) 0.0238(17) 0.6185(4) 0.093(3) Uani 1 1 d . U . . .
C35D C 0.6192(12) 0.0368(15) 0.6113(3) 0.084(3) Uani 1 1 d . U . . .
C36D C 0.6826(12) -0.0428(14) 0.6162(3) 0.080(3) Uani 1 1 d . U . . .
C37D C 0.7685(11) -0.0226(13) 0.6296(4) 0.080(3) Uani 1 1 d . U . . .
C38D C 0.7950(12) 0.0811(13) 0.6379(4) 0.086(3) Uani 1 1 d . U . . .
C39D C 0.8003(11) -0.1012(12) 0.6505(4) 0.079(3) Uani 1 1 d . U . . .
C40D C 0.7333(12) -0.1758(11) 0.6522(5) 0.086(3) Uani 1 1 d . U . . .
C41D C 0.6561(13) -0.1372(13) 0.6302(4) 0.090(3) Uani 1 1 d . U . . .
C42D C 0.5811(13) -0.1516(13) 0.6366(4) 0.090(3) Uani 1 1 d . U . . .
C43D C 0.5695(11) -0.2040(10) 0.6664(4) 0.080(3) Uani 1 1 d . U . . .
C44D C 0.6380(12) -0.2361(10) 0.6875(5) 0.087(3) Uani 1 1 d . U . . .
C45D C 0.7237(10) -0.2197(8) 0.6797(5) 0.081(3) Uani 1 1 d . U . . .
C46D C 0.7790(11) -0.1956(11) 0.7074(5) 0.088(3) Uani 1 1 d . U . . .
C47D C 0.8455(8) -0.1235(9) 0.7060(4) 0.068(3) Uani 1 1 d . U . . .
C48D C 0.8535(9) -0.0792(11) 0.6773(4) 0.078(3) Uani 1 1 d . U . . .
C49D C 0.7299(11) -0.2008(11) 0.7322(5) 0.089(3) Uani 1 1 d . U . . .
C50D C 0.7471(13) -0.1363(14) 0.7552(5) 0.092(3) Uani 1 1 d . U . . .
C51D C 0.6742(13) -0.0829(15) 0.7702(4) 0.091(3) Uani 1 1 d . U . . .
C52D C 0.5935(14) -0.1058(15) 0.7582(4) 0.093(3) Uani 1 1 d . U . . .
C53D C 0.5773(11) -0.1836(11) 0.7306(5) 0.084(3) Uani 1 1 d . U . . .
C54D C 0.6381(12) -0.2249(11) 0.7182(5) 0.086(3) Uani 1 1 d . U . . .
C55D C 0.5279(12) -0.0336(14) 0.7522(4) 0.087(3) Uani 1 1 d . U . . .
C56D C 0.4741(11) -0.0527(14) 0.7256(5) 0.092(3) Uani 1 1 d . U . . .
C57D C 0.5014(10) -0.1452(11) 0.7122(5) 0.084(3) Uani 1 1 d . U . . .
C58D C 0.4966(9) -0.1537(11) 0.6780(5) 0.083(3) Uani 1 1 d . U . . .
C59D C 0.4412(9) 0.0227(14) 0.7055(5) 0.088(3) Uani 1 1 d . U . . .
C60D C 0.7023(12) 0.0159(16) 0.7773(3) 0.087(3) Uani 1 1 d . U . . .
Cl1E Cl 0.2333(4) 1.1347(5) 0.6750(2) 0.103(3) Uani 0.610(8) 1 d D U P A 1
C1E C 0.1561(8) 1.0458(9) 0.6578(4) 0.081(3) Uani 0.610(8) 1 d D U P A 1
C2E C 0.0877(10) 1.0898(8) 0.6384(4) 0.078(4) Uani 0.610(8) 1 d DG U P A 1
H2E H 0.0871 1.1604 0.6348 0.094 Uiso 0.610(8) 1 calc R . P A 1
C3E C 0.0201(9) 1.0304(11) 0.6243(4) 0.082(4) Uani 0.610(8) 1 d DG U P A 1
H3E H -0.0267 1.0605 0.6111 0.098 Uiso 0.610(8) 1 calc R . P A 1
C4E C 0.0210(9) 0.9271(10) 0.6296(4) 0.082(4) Uani 0.610(8) 1 d DG U P A 1
H4E H -0.0252 0.8865 0.6200 0.098 Uiso 0.610(8) 1 calc R . P A 1
C5E C 0.0894(10) 0.8831(8) 0.6490(4) 0.081(3) Uani 0.610(8) 1 d DG U P A 1
H5E H 0.0900 0.8124 0.6526 0.097 Uiso 0.610(8) 1 calc R . P A 1
C6E C 0.1570(9) 0.9424(10) 0.6631(4) 0.080(3) Uani 0.610(8) 1 d DG U P A 1
H6E H 0.2038 0.9124 0.6764 0.096 Uiso 0.610(8) 1 calc R . P A 1
Cl1F Cl -0.0152(8) 0.9989(11) 0.6132(4) 0.110(4) Uani 0.390(8) 1 d D U P A 2
C1F C 0.0808(10) 0.9683(16) 0.6386(5) 0.083(3) Uani 0.390(8) 1 d D U P A 2
C2F C 0.0742(10) 0.8768(16) 0.6538(6) 0.082(4) Uani 0.390(8) 1 d DG U P A 2
H2F H 0.0217 0.8404 0.6506 0.099 Uiso 0.390(8) 1 calc R . P A 2
C3F C 0.1443(13) 0.8385(13) 0.6737(6) 0.081(4) Uani 0.390(8) 1 d DG U P A 2
H3F H 0.1398 0.7759 0.6841 0.097 Uiso 0.390(8) 1 calc R . P A 2
C4F C 0.2211(11) 0.8917(15) 0.6783(5) 0.073(4) Uani 0.390(8) 1 d DG U P A 2
H4F H 0.2691 0.8655 0.6919 0.088 Uiso 0.390(8) 1 calc R . P A 2
C5F C 0.2278(10) 0.9832(15) 0.6631(6) 0.083(4) Uani 0.390(8) 1 d DG U P A 2
H5F H 0.2803 1.0196 0.6663 0.100 Uiso 0.390(8) 1 calc R . P A 2
C6F C 0.1576(12) 1.0216(14) 0.6432(6) 0.082(4) Uani 0.390(8) 1 d DG U P A 2
H6F H 0.1621 1.0841 0.6328 0.098 Uiso 0.390(8) 1 calc R . P A 2

loop_
_atom_site_aniso_label
_atom_site_aniso_U_11
_atom_site_aniso_U_22
_atom_site_aniso_U_33
_atom_site_aniso_U_23
_atom_site_aniso_U_13
_atom_site_aniso_U_12
Se1A 0.0574(8) 0.0359(6) 0.0881(10) -0.0073(6) 0.0239(7) -0.0239(6)
P1A 0.0339(13) 0.0253(11) 0.0608(16) -0.0017(11) 0.0098(12) -0.0104(10)
O1A 0.064(6) 0.047(5) 0.080(6) 0.003(4) -0.008(5) -0.010(4)
C1A 0.086(9) 0.033(5) 0.083(9) -0.008(6) 0.019(8) -0.019(6)
O2A 0.069(6) 0.034(4) 0.109(8) -0.001(5) -0.003(6) -0.005(4)
C2A 0.026(5) 0.042(6) 0.081(8) 0.021(6) -0.001(5) -0.020(4)
O3A 0.074(6) 0.038(4) 0.084(6) -0.003(4) 0.034(5) -0.011(4)
C3A 0.035(6) 0.038(6) 0.155(14) 0.011(8) 0.008(8) 0.011(5)
C4A 0.088(11) 0.026(6) 0.174(17) 0.001(9) 0.060(12) 0.005(7)
C5A 0.079(9) 0.028(5) 0.164(15) -0.023(8) 0.080(10) -0.004(6)
C6A 0.082(9) 0.030(6) 0.121(12) -0.011(7) 0.046(9) -0.015(6)
C7A 0.045(6) 0.044(6) 0.094(10) -0.010(6) 0.002(6) -0.021(5)
C8A 0.080(9) 0.036(6) 0.063(7) -0.005(5) 0.013(7) -0.017(6)
C9A 0.083(10) 0.055(8) 0.088(10) 0.009(7) -0.016(8) -0.025(7)
C10A 0.057(8) 0.053(8) 0.115(12) 0.014(8) -0.035(9) -0.011(6)
C11A 0.029(5) 0.042(6) 0.100(10) 0.018(6) -0.010(6) -0.008(5)
C12A 0.038(6) 0.050(7) 0.109(10) -0.001(7) 0.010(7) -0.021(5)
C13A 0.087(10) 0.055(7) 0.062(8) 0.019(6) 0.001(7) -0.044(7)
C14A 0.115(12) 0.049(7) 0.062(8) 0.012(6) 0.002(8) -0.037(8)
C15A 0.164(15) 0.042(7) 0.058(8) 0.019(6) -0.017(9) -0.054(9)
C16A 0.145(15) 0.049(8) 0.066(9) 0.011(7) 0.005(10) -0.042(9)
C17A 0.104(11) 0.048(7) 0.065(8) 0.007(6) 0.031(8) -0.017(7)
C18A 0.081(9) 0.030(5) 0.083(9) 0.004(6) 0.014(7) -0.029(6)
Se1B 0.0675(8) 0.0322(5) 0.0563(7) -0.0041(5) 0.0111(6) -0.0058(5)
P1B 0.0427(14) 0.0213(10) 0.0444(14) -0.0045(10) 0.0047(11) -0.0034(10)
O1B 0.053(4) 0.026(3) 0.044(4) 0.000(3) 0.010(3) -0.011(3)
C1B 0.033(5) 0.017(4) 0.049(6) -0.005(4) 0.012(4) 0.001(3)
O2B 0.031(3) 0.032(3) 0.048(4) -0.003(3) 0.005(3) 0.001(3)
C2B 0.050(6) 0.019(4) 0.048(6) -0.001(4) 0.002(5) 0.000(4)
O3B 0.035(3) 0.029(3) 0.053(4) 0.000(3) 0.003(3) -0.010(3)
C3B 0.049(6) 0.030(5) 0.038(5) -0.005(4) 0.000(5) -0.009(4)
C4B 0.050(6) 0.034(5) 0.044(6) -0.005(4) 0.002(5) 0.014(5)
C5B 0.043(6) 0.029(5) 0.058(6) -0.001(4) 0.012(5) 0.009(4)
C6B 0.044(6) 0.027(4) 0.047(6) -0.008(4) 0.002(5) 0.010(4)
C7B 0.044(5) 0.022(4) 0.044(5) -0.009(4) -0.003(4) -0.010(4)
C8B 0.042(5) 0.018(4) 0.047(6) 0.000(4) 0.007(4) 0.002(4)
C9B 0.050(6) 0.017(4) 0.046(6) 0.005(4) 0.009(5) 0.006(4)
C10B 0.056(6) 0.027(4) 0.044(6) 0.002(4) 0.003(5) -0.001(4)
C11B 0.044(6) 0.029(5) 0.051(6) 0.007(4) -0.003(5) -0.004(4)
C12B 0.047(6) 0.020(4) 0.049(6) -0.001(4) 0.005(5) -0.011(4)
C13B 0.043(5) 0.022(4) 0.053(6) -0.003(4) 0.013(5) -0.014(4)
C14B 0.044(5) 0.021(4) 0.048(6) -0.004(4) 0.013(5) -0.004(4)
C15B 0.038(6) 0.034(5) 0.064(7) -0.006(5) 0.014(5) -0.007(4)
C16B 0.038(6) 0.038(5) 0.053(6) -0.010(5) 0.011(5) -0.010(4)
C17B 0.065(8) 0.037(5) 0.048(6) -0.003(5) 0.015(6) -0.026(5)
C18B 0.047(6) 0.021(4) 0.046(6) -0.003(4) 0.003(5) 0.000(4)
C1C 0.025(5) 0.043(5) 0.111(7) -0.007(5) 0.017(5) -0.002(4)
C2C 0.022(5) 0.043(5) 0.094(6) -0.005(5) -0.005(5) 0.006(4)
C3C 0.047(6) 0.047(5) 0.066(6) 0.001(5) -0.026(4) 0.003(4)
C4C 0.055(6) 0.059(5) 0.077(8) -0.014(5) -0.016(5) -0.001(5)
C5C 0.045(6) 0.054(5) 0.092(7) -0.016(5) -0.010(5) -0.014(4)
C6C 0.033(6) 0.049(5) 0.114(7) -0.020(5) 0.003(5) -0.008(4)
C7C 0.041(5) 0.028(4) 0.120(6) -0.007(5) 0.023(5) -0.016(4)
C8C 0.046(5) 0.035(5) 0.101(7) -0.012(5) 0.017(5) -0.010(4)
C9C 0.053(6) 0.042(5) 0.089(7) -0.022(5) 0.002(5) -0.014(4)
C10C 0.086(6) 0.040(5) 0.063(7) -0.022(4) 0.012(5) -0.005(5)
C11C 0.069(6) 0.033(5) 0.080(6) -0.021(4) 0.033(5) -0.002(4)
C12C 0.047(5) 0.024(4) 0.086(6) -0.014(4) 0.018(4) 0.003(4)
C13C 0.049(5) 0.021(4) 0.098(6) -0.005(5) 0.019(5) -0.014(4)
C14C 0.081(6) 0.027(5) 0.089(6) 0.014(5) 0.030(5) -0.005(5)
C15C 0.077(7) 0.039(5) 0.096(8) 0.017(5) 0.036(5) -0.004(5)
C16C 0.065(6) 0.039(5) 0.105(7) 0.010(5) 0.046(5) -0.011(5)
C17C 0.064(6) 0.055(6) 0.093(8) 0.008(5) 0.046(5) -0.002(5)
C18C 0.082(7) 0.066(6) 0.072(7) 0.004(5) 0.041(5) 0.009(5)
C19C 0.099(6) 0.049(5) 0.059(6) 0.027(4) 0.036(5) 0.006(5)
C20C 0.091(6) 0.062(6) 0.046(6) 0.015(5) -0.009(5) 0.018(5)
C21C 0.074(7) 0.050(6) 0.068(7) 0.019(4) -0.008(5) 0.018(5)
C22C 0.068(6) 0.037(5) 0.075(6) 0.019(4) 0.008(5) 0.008(5)
C23C 0.047(5) 0.029(5) 0.094(6) 0.002(5) 0.010(5) 0.015(4)
C24C 0.035(5) 0.035(5) 0.103(7) -0.005(4) 0.012(5) 0.013(4)
C25C 0.031(5) 0.046(5) 0.102(6) 0.004(5) -0.006(5) 0.015(4)
C26C 0.061(7) 0.049(5) 0.076(7) 0.006(5) -0.027(5) 0.011(5)
C27C 0.069(7) 0.062(6) 0.072(8) -0.003(5) -0.024(5) 0.006(5)
C28C 0.053(6) 0.046(5) 0.091(7) -0.013(5) -0.025(5) -0.016(4)
C29C 0.037(6) 0.047(5) 0.113(7) -0.012(5) 0.000(6) -0.005(4)
C30C 0.023(5) 0.041(5) 0.123(7) -0.004(5) 0.011(5) -0.004(4)
C31C 0.038(6) 0.049(5) 0.111(7) -0.001(5) 0.031(5) 0.003(4)
C32C 0.036(5) 0.051(5) 0.096(6) -0.014(5) 0.027(5) 0.015(4)
C33C 0.072(6) 0.038(5) 0.081(7) -0.014(5) 0.027(5) 0.001(4)
C34C 0.082(6) 0.051(5) 0.055(7) -0.003(5) 0.030(5) 0.010(5)
C35C 0.074(7) 0.060(5) 0.071(7) 0.003(5) 0.043(5) -0.009(5)
C36C 0.088(6) 0.044(5) 0.052(6) 0.020(4) 0.023(5) -0.002(5)
C37C 0.088(6) 0.053(5) 0.034(5) 0.009(4) -0.005(5) 0.000(5)
C38C 0.070(6) 0.048(5) 0.050(6) 0.017(4) -0.013(5) 0.011(4)
C39C 0.061(5) 0.023(4) 0.069(6) 0.006(4) -0.004(5) 0.002(4)
C40C 0.066(6) 0.032(5) 0.084(6) 0.009(5) 0.027(5) -0.014(5)
C41C 0.070(6) 0.030(5) 0.087(7) 0.012(4) 0.031(5) -0.014(4)
C42C 0.049(5) 0.044(5) 0.106(7) 0.005(5) 0.035(5) -0.024(4)
C43C 0.041(6) 0.026(4) 0.120(6) -0.001(5) 0.020(5) -0.018(4)
C44C 0.053(6) 0.027(5) 0.111(7) -0.005(5) 0.012(5) -0.009(4)
C45C 0.045(5) 0.020(4) 0.088(6) -0.001(4) 0.013(4) -0.012(4)
C46C 0.045(5) 0.027(5) 0.065(5) -0.018(4) 0.005(4) -0.001(4)
C47C 0.039(5) 0.020(4) 0.079(6) -0.003(4) 0.000(4) 0.007(3)
C48C 0.027(4) 0.029(4) 0.090(6) -0.009(4) 0.003(5) 0.015(3)
C49C 0.051(6) 0.046(5) 0.085(6) -0.016(5) 0.029(5) 0.006(5)
C50C 0.071(6) 0.047(5) 0.065(6) -0.016(4) 0.027(5) 0.007(5)
C51C 0.105(7) 0.052(5) 0.050(6) -0.009(5) 0.028(6) 0.009(5)
C52C 0.097(7) 0.070(6) 0.041(6) -0.009(5) -0.003(6) 0.005(5)
C53C 0.088(6) 0.047(5) 0.041(6) -0.018(4) -0.010(5) -0.006(5)
C54C 0.069(6) 0.040(5) 0.064(6) -0.019(4) 0.019(5) 0.002(4)
C55C 0.055(6) 0.041(5) 0.091(7) -0.017(5) -0.010(5) -0.015(4)
C56C 0.055(6) 0.051(5) 0.100(8) 0.005(5) 0.041(5) 0.000(5)
C57C 0.045(6) 0.047(5) 0.101(6) -0.001(5) 0.037(5) 0.000(4)
C58C 0.080(6) 0.063(6) 0.052(7) -0.012(5) 0.016(6) -0.003(5)
C59C 0.075(6) 0.067(6) 0.036(6) -0.003(5) -0.016(5) -0.002(5)
C60C 0.098(7) 0.064(6) 0.037(6) 0.002(5) -0.015(5) 0.006(5)
C1D 0.062(8) 0.080(7) 0.126(9) -0.018(6) -0.023(6) -0.020(6)
C2D 0.062(7) 0.042(6) 0.133(7) -0.013(6) 0.000(7) -0.023(5)
C3D 0.057(6) 0.041(5) 0.146(8) -0.001(6) 0.040(6) -0.022(5)
C4D 0.063(8) 0.063(6) 0.134(9) -0.005(6) 0.040(6) -0.010(5)
C5D 0.026(5) 0.071(6) 0.152(8) 0.012(6) 0.034(7) 0.003(5)
C6D 0.031(6) 0.071(6) 0.146(8) 0.000(6) -0.016(7) -0.010(5)
C7D 0.046(7) 0.082(7) 0.113(8) 0.012(6) -0.006(6) 0.013(6)
C8D 0.077(8) 0.093(7) 0.068(7) 0.022(6) -0.024(5) 0.015(6)
C9D 0.087(8) 0.115(8) 0.073(9) -0.009(7) -0.015(7) -0.001(7)
C10D 0.083(8) 0.098(7) 0.079(8) -0.030(6) -0.036(6) -0.030(6)
C11D 0.114(9) 0.074(8) 0.111(9) -0.048(7) 0.015(8) -0.031(6)
C12D 0.089(8) 0.041(6) 0.133(9) -0.034(6) 0.018(6) -0.025(5)
C13D 0.075(7) 0.025(5) 0.164(9) -0.011(7) 0.036(6) -0.013(5)
C14D 0.080(7) 0.034(6) 0.172(9) -0.018(7) 0.040(7) 0.014(6)
C15D 0.108(9) 0.050(7) 0.132(10) -0.036(6) 0.048(7) 0.007(6)
C16D 0.110(8) 0.079(7) 0.107(10) -0.061(6) 0.022(7) -0.023(7)
C17D 0.109(8) 0.107(8) 0.048(7) -0.027(6) 0.021(6) -0.003(6)
C18D 0.089(8) 0.094(7) 0.079(9) -0.008(6) 0.048(6) 0.002(6)
C19D 0.073(7) 0.084(8) 0.113(9) -0.013(6) 0.042(6) 0.025(6)
C20D 0.045(6) 0.080(7) 0.129(8) -0.003(6) 0.039(6) 0.021(6)
C21D 0.037(6) 0.062(6) 0.134(8) 0.016(6) 0.016(6) 0.036(4)
C22D 0.064(6) 0.050(7) 0.162(10) 0.032(7) 0.020(6) 0.035(5)
C23D 0.081(7) 0.051(7) 0.148(10) 0.042(6) 0.016(7) 0.014(6)
C24D 0.080(7) 0.029(6) 0.152(9) 0.028(7) 0.026(7) 0.001(5)
C25D 0.086(7) 0.038(6) 0.116(9) 0.024(5) 0.031(6) -0.024(5)
C26D 0.113(8) 0.077(8) 0.096(9) 0.024(6) 0.038(7) -0.014(6)
C27D 0.119(8) 0.103(8) 0.051(7) 0.033(6) 0.015(6) -0.017(7)
C28D 0.102(9) 0.072(7) 0.106(10) 0.053(6) -0.011(7) 0.019(6)
C29D 0.069(7) 0.105(8) 0.065(7) 0.027(6) -0.031(5) 0.017(6)
C30D 0.054(8) 0.114(8) 0.105(8) 0.024(6) -0.013(6) 0.019(7)
C31D 0.031(6) 0.097(7) 0.138(8) -0.006(6) -0.002(7) -0.012(6)
C32D 0.051(8) 0.098(8) 0.135(10) -0.009(7) -0.006(7) -0.025(6)
C33D 0.077(8) 0.094(7) 0.079(8) -0.028(6) -0.026(6) -0.024(6)
C34D 0.079(8) 0.116(8) 0.074(9) -0.004(7) -0.023(7) -0.010(7)
C35D 0.101(8) 0.112(8) 0.036(6) 0.011(6) 0.000(6) -0.004(6)
C36D 0.095(8) 0.101(8) 0.047(7) -0.022(6) 0.019(6) -0.015(6)
C37D 0.082(7) 0.086(7) 0.078(8) -0.009(6) 0.036(6) -0.003(6)
C38D 0.093(9) 0.078(6) 0.097(9) 0.000(6) 0.051(6) -0.020(6)
C39D 0.082(7) 0.067(6) 0.096(8) -0.015(6) 0.047(5) 0.029(5)
C40D 0.102(8) 0.045(6) 0.120(9) -0.034(5) 0.045(7) 0.021(5)
C41D 0.104(7) 0.072(7) 0.099(9) -0.044(6) 0.031(7) -0.015(6)
C42D 0.099(8) 0.073(8) 0.097(9) -0.034(6) 0.014(7) -0.028(6)
C43D 0.082(7) 0.042(6) 0.115(8) -0.027(5) 0.012(6) -0.035(5)
C44D 0.092(7) 0.031(6) 0.140(8) -0.006(7) 0.024(6) -0.016(6)
C45D 0.073(7) 0.016(5) 0.158(8) -0.017(6) 0.027(6) 0.001(5)
C46D 0.076(7) 0.046(7) 0.143(9) 0.018(7) 0.014(6) 0.024(5)
C47D 0.041(5) 0.043(5) 0.119(7) 0.012(5) 0.004(6) 0.029(4)
C48D 0.053(7) 0.066(6) 0.122(7) 0.001(6) 0.035(6) 0.039(5)
C49D 0.082(7) 0.045(6) 0.138(9) 0.041(6) 0.010(6) 0.007(6)
C50D 0.101(9) 0.074(7) 0.097(9) 0.048(5) -0.004(7) 0.008(6)
C51D 0.111(8) 0.101(8) 0.059(8) 0.039(6) 0.012(6) -0.007(7)
C52D 0.111(8) 0.085(8) 0.089(9) 0.031(6) 0.035(7) -0.014(6)
C53D 0.089(7) 0.046(6) 0.123(9) 0.025(5) 0.035(6) -0.035(5)
C54D 0.090(7) 0.041(7) 0.130(8) 0.029(7) 0.020(6) -0.014(6)
C55D 0.086(8) 0.093(7) 0.094(9) 0.011(6) 0.054(6) -0.013(6)
C56D 0.065(8) 0.087(8) 0.130(10) 0.005(6) 0.040(7) -0.015(6)
C57D 0.066(7) 0.052(6) 0.142(8) 0.007(6) 0.043(6) -0.035(5)
C58D 0.055(6) 0.060(7) 0.135(7) -0.006(6) 0.011(6) -0.048(5)
C59D 0.038(7) 0.086(7) 0.146(8) 0.015(6) 0.032(7) 0.001(6)
C60D 0.100(8) 0.127(8) 0.030(6) 0.000(7) -0.002(6) -0.004(6)
Cl1E 0.063(4) 0.068(4) 0.176(8) 0.023(4) 0.010(4) 0.006(3)
C1E 0.070(6) 0.046(6) 0.139(9) -0.021(6) 0.052(7) -0.012(5)
C2E 0.069(7) 0.045(6) 0.133(9) -0.020(6) 0.056(7) -0.017(5)
C3E 0.073(7) 0.048(7) 0.136(9) -0.022(7) 0.055(7) -0.018(6)
C4E 0.072(7) 0.050(6) 0.136(9) -0.020(6) 0.059(7) -0.018(5)
C5E 0.073(7) 0.045(6) 0.138(9) -0.018(6) 0.060(7) -0.016(5)
C6E 0.070(6) 0.044(5) 0.137(8) -0.020(5) 0.054(6) -0.012(5)
Cl1F 0.092(8) 0.095(8) 0.152(10) -0.010(7) 0.047(7) -0.011(6)
C1F 0.073(6) 0.049(5) 0.138(8) -0.020(5) 0.056(6) -0.015(5)
C2F 0.073(7) 0.048(6) 0.138(9) -0.020(6) 0.058(7) -0.012(5)
C3F 0.072(7) 0.045(7) 0.137(9) -0.022(7) 0.056(7) -0.012(6)
C4F 0.062(8) 0.040(7) 0.130(10) -0.029(7) 0.057(8) -0.014(6)
C5F 0.073(7) 0.049(7) 0.138(9) -0.023(7) 0.050(7) -0.014(6)
C6F 0.070(7) 0.049(6) 0.137(9) -0.020(6) 0.054(7) -0.017(6)

loop_
_atom_type_symbol
_atom_type_description
_atom_type_scat_dispersion_real
_atom_type_scat_dispersion_imag
_atom_type_scat_source
C C 0.0140 0.0070 'International Tables Vol C Tables 4.2.6.8 and 6.1.1.4'
H H 0.0000 0.0000 'International Tables Vol C Tables 4.2.6.8 and 6.1.1.4'
Cl Cl 0.3280 0.5430 'International Tables Vol C Tables 4.2.6.8 and 6.1.1.4'
O O 0.0390 0.0250 'International Tables Vol C Tables 4.2.6.8 and 6.1.1.4'
P P 0.2540 0.3330 'International Tables Vol C Tables 4.2.6.8 and 6.1.1.4'
Se Se -1.0830 0.8880 'International Tables Vol C Tables 4.2.6.8 and 6.1.1.4'

loop_
_geom_angle_atom_site_label_1
_geom_angle_atom_site_label_2
_geom_angle_atom_site_label_3
_geom_angle
_geom_angle_site_symmetry_1
_geom_angle_site_symmetry_3
C1A P1A Se1A 119.1(4) . .
C7A P1A Se1A 121.0(4) . .
C7A P1A C1A 97.6(7) . .
C13A P1A Se1A 119.7(4) . .
C13A P1A C1A 95.6(7) . .
C13A P1A C7A 98.5(7) . .
C8A O1A C6A 120.7(11) . .
C2A C1A P1A 119.7(11) . .
C6A C1A P1A 118.4(13) . .
C6A C1A C2A 121.8(14) . .
C2A O2A C14A 122.8(11) . .
O2A C2A C1A 117.9(11) . .
C3A C2A C1A 119.9(14) . .
C3A C2A O2A 121.0(13) . .
C18A O3A C12A 122.6(11) . .
C2A C3A H3A 121.4 . .
C4A C3A C2A 117.3(15) . .
C4A C3A H3A 121.4 . .
C3A C4A H4A 117.4 . .
C3A C4A C5A 125.2(16) . .
C5A C4A H4A 117.4 . .
C4A C5A H5A 122.3 . .
C4A C5A C6A 115.5(18) . .
C6A C5A H5A 122.3 . .
O1A C6A C5A 118.1(16) . .
C1A C6A O1A 122.4(13) . .
C1A C6A C5A 119.5(18) . .
C8A C7A P1A 120.0(11) . .
C12A C7A P1A 119.8(12) . .
C12A C7A C8A 119.7(14) . .
O1A C8A C7A 117.0(12) . .
C9A C8A O1A 121.1(14) . .
C9A C8A C7A 120.9(14) . .
C8A C9A H9A 121.9 . .
C8A C9A C10A 116.3(16) . .
C10A C9A H9A 121.9 . .
C9A C10A H10A 118.0 . .
C11A C10A C9A 124.1(14) . .
C11A C10A H10A 118.0 . .
C10A C11A H11A 120.5 . .
C10A C11A C12A 119.1(15) . .
C12A C11A H11A 120.5 . .
C7A C12A O3A 120.9(13) . .
C7A C12A C11A 119.4(15) . .
C11A C12A O3A 119.5(13) . .
C14A C13A P1A 123.1(14) . .
C14A C13A C18A 118.4(14) . .
C18A C13A P1A 118.4(12) . .
O2A C14A C15A 119.7(17) . .
C13A C14A O2A 119.6(14) . .
C13A C14A C15A 120.7(18) . .
C14A C15A H15A 121.9 . .
C16A C15A C14A 116.2(18) . .
C16A C15A H15A 121.9 . .
C15A C16A H16A 117.0 . .
C15A C16A C17A 125.9(16) . .
C17A C16A H16A 117.0 . .
C16A C17A H17A 120.9 . .
C18A C17A C16A 118.3(16) . .
C18A C17A H17A 120.9 . .
O3A C18A C13A 116.6(12) . .
C17A C18A O3A 123.0(14) . .
C17A C18A C13A 119.8(15) . .
C1B P1B Se1B 118.4(3) . .
C1B P1B C7B 98.9(4) . .
C1B P1B C13B 97.5(5) . .
C7B P1B Se1B 120.2(3) . .
C7B P1B C13B 97.3(5) . .
C13B P1B Se1B 119.6(3) . .
C18B O1B C2B 119.3(7) . .
C2B C1B P1B 121.2(7) . .
C2B C1B C6B 119.3(9) . .
C6B C1B P1B 118.8(8) . .
C8B O2B C6B 117.3(7) . .
C1B C2B O1B 119.7(9) . .
C3B C2B O1B 119.6(9) . .
C3B C2B C1B 120.7(10) . .
C14B O3B C12B 117.7(8) . .
C2B C3B H3B 121.3 . .
C4B C3B C2B 117.5(10) . .
C4B C3B H3B 121.3 . .
C3B C4B H4B 118.3 . .
C3B C4B C5B 123.4(11) . .
C5B C4B H4B 118.3 . .
C4B C5B H5B 121.1 . .
C4B C5B C6B 117.8(11) . .
C6B C5B H5B 121.1 . .
C1B C6B O2B 121.4(9) . .
C5B C6B C1B 119.6(10) . .
C5B C6B O2B 118.9(9) . .
C8B C7B P1B 119.5(8) . .
C12B C7B P1B 118.7(7) . .
C12B C7B C8B 121.3(8) . .
O2B C8B C7B 121.2(8) . .
C9B C8B O2B 118.9(9) . .
C9B C8B C7B 119.9(9) . .
C8B C9B H9B 121.6 . .
C8B C9B C10B 116.8(10) . .
C10B C9B H9B 121.6 . .
C9B C10B H10B 118.4 . .
C11B C10B C9B 123.3(9) . .
C11B C10B H10B 118.4 . .
C10B C11B H11B 120.6 . .
C10B C11B C12B 118.9(10) . .
C12B C11B H11B 120.6 . .
C7B C12B O3B 121.5(8) . .
C7B C12B C11B 118.6(9) . .
C11B C12B O3B 119.9(9) . .
C14B C13B P1B 119.2(8) . .
C14B C13B C18B 121.9(10) . .
C18B C13B P1B 118.8(8) . .
O3B C14B C15B 120.7(9) . .
C13B C14B O3B 121.4(9) . .
C13B C14B C15B 117.9(10) . .
C14B C15B H15B 121.0 . .
C16B C15B C14B 118.0(10) . .
C16B C15B H15B 121.0 . .
C15B C16B H16B 117.7 . .
C17B C16B C15B 124.7(10) . .
C17B C16B H16B 117.7 . .
C16B C17B H17B 121.4 . .
C16B C17B C18B 117.2(11) . .
C18B C17B H17B 121.4 . .
C13B C18B O1B 121.0(9) . .
C17B C18B O1B 119.4(9) . .
C17B C18B C13B 119.3(10) . .
C6C C1C C2C 119.3(13) . .
C6C C1C C57C 118.1(13) . .
C57C C1C C2C 109.9(11) . .
C3C C2C C1C 118.1(11) . .
C3C C2C C48C 122.6(11) . .
C48C C2C C1C 107.8(12) . .
C2C C3C C4C 120.8(12) . .
C2C C3C C38C 119.7(11) . .
C38C C3C C4C 106.2(12) . .
C5C C4C C3C 120.1(14) . .
C5C C4C C59C 120.2(13) . .
C59C C4C C3C 109.0(12) . .
C4C C5C C6C 120.1(13) . .
C4C C5C C9C 118.1(13) . .
C6C C5C C9C 109.8(13) . .
C1C C6C C5C 121.5(14) . .
C1C C6C C7C 119.1(14) . .
C5C C6C C7C 108.2(12) . .
C8C C7C C6C 104.3(13) . .
C16C C7C C6C 120.1(12) . .
C16C C7C C8C 121.5(13) . .
C9C C8C C7C 111.7(12) . .
C9C C8C C13C 121.1(12) . .
C13C C8C C7C 117.9(13) . .
C8C C9C C5C 106.0(12) . .
C10C C9C C5C 118.2(13) . .
C10C C9C C8C 122.1(14) . .
C9C C10C C11C 119.9(13) . .
C9C C10C C58C 125.2(13) . .
C58C C10C C11C 103.9(12) . .
C12C C11C C10C 117.0(11) . .
C12C C11C C33C 122.4(13) . .
C33C C11C C10C 106.7(12) . .
C11C C12C C13C 118.3(12) . .
C11C C12C C23C 120.5(11) . .
C23C C12C C13C 109.8(12) . .
C8C C13C C12C 121.3(12) . .
C8C C13C C14C 119.0(12) . .
C12C C13C C14C 106.8(11) . .
C15C C14C C13C 120.9(14) . .
C15C C14C C22C 121.0(14) . .
C22C C14C C13C 106.1(11) . .
C14C C15C C16C 120.4(15) . .
C14C C15C C19C 118.8(14) . .
C16C C15C C19C 108.5(12) . .
C7C C16C C15C 120.1(13) . .
C7C C16C C17C 122.6(13) . .
C15C C16C C17C 106.3(14) . .
C18C C17C C16C 110.4(13) . .
C57C C17C C16C 116.9(14) . .
C57C C17C C18C 119.9(13) . .
C17C C18C C19C 108.1(14) . .
C51C C18C C17C 124.1(14) . .
C51C C18C C19C 117.9(15) . .
C18C C19C C15C 106.6(14) . .
C20C C19C C15C 120.6(13) . .
C20C C19C C18C 119.9(13) . .
C19C C20C C60C 118.7(13) . .
C21C C20C C19C 119.8(14) . .
C21C C20C C60C 108.9(15) . .
C20C C21C C22C 120.5(14) . .
C20C C21C C26C 110.7(13) . .
C22C C21C C26C 116.8(14) . .
C21C C22C C14C 119.3(13) . .
C21C C22C C23C 121.7(13) . .
C23C C22C C14C 107.7(12) . .
C12C C23C C22C 109.6(11) . .
C24C C23C C12C 120.1(13) . .
C24C C23C C22C 118.4(13) . .
C23C C24C C25C 122.6(13) . .
C23C C24C C32C 117.6(12) . .
C25C C24C C32C 107.9(11) . .
C24C C25C C30C 109.8(13) . .
C26C C25C C24C 118.0(13) . .
C26C C25C C30C 118.5(12) . .
C21C C26C C27C 106.6(14) . .
C25C C26C C21C 122.4(13) . .
C25C C26C C27C 119.6(13) . .
C28C C27C C26C 120.4(15) . .
C28C C27C C60C 121.1(14) . .
C60C C27C C26C 105.9(13) . .
C27C C28C C29C 120.0(13) . .
C27C C28C C55C 119.6(15) . .
C29C C28C C55C 108.0(13) . .
C28C C29C C43C 109.2(12) . .
C30C C29C C28C 120.9(14) . .
C30C C29C C43C 120.0(15) . .
C29C C30C C25C 120.5(14) . .
C29C C30C C31C 117.9(13) . .
C31C C30C C25C 108.5(11) . .
C30C C31C C32C 107.3(12) . .
C56C C31C C30C 121.9(12) . .
C56C C31C C32C 118.8(14) . .
C31C C32C C24C 106.5(12) . .
C33C C32C C24C 123.0(12) . .
C33C C32C C31C 118.4(13) . .
C32C C33C C11C 116.3(13) . .
C32C C33C C34C 123.2(12) . .
C34C C33C C11C 108.2(13) . .
C35C C34C C33C 117.3(14) . .
C58C C34C C33C 110.1(13) . .
C58C C34C C35C 120.2(13) . .
C34C C35C C36C 121.2(13) . .
C34C C35C C56C 121.4(14) . .
C56C C35C C36C 105.5(12) . .
C37C C36C C35C 116.1(12) . .
C37C C36C C41C 120.1(13) . .
C41C C36C C35C 111.4(13) . .
C36C C37C C38C 120.4(12) . .
C36C C37C C59C 121.8(13) . .
C38C C37C C59C 106.5(13) . .
C37C C38C C3C 111.1(12) . .
C39C C38C C3C 118.9(12) . .
C39C C38C C37C 116.4(13) . .
C38C C39C C47C 119.6(11) . .
C40C C39C C38C 122.0(12) . .
C40C C39C C47C 108.3(11) . .
C39C C40C C45C 108.6(11) . .
C41C C40C C39C 120.3(13) . .
C41C C40C C45C 120.6(13) . .
C36C C41C C42C 106.1(11) . .
C40C C41C C36C 120.8(13) . .
C40C C41C C42C 119.6(14) . .
C43C C42C C41C 120.7(13) . .
C43C C42C C56C 120.8(13) . .
C56C C42C C41C 106.4(12) . .
C29C C43C C44C 103.2(13) . .
C42C C43C C29C 121.2(12) . .
C42C C43C C44C 122.6(13) . .
C45C C44C C43C 117.2(14) . .
C55C C44C C43C 111.8(12) . .
C55C C44C C45C 119.0(13) . .
C44C C45C C40C 119.1(12) . .
C44C C45C C46C 123.5(12) . .
C46C C45C C40C 104.1(10) . .
C45C C46C C47C 110.3(11) . .
C54C C46C C45C 117.9(11) . .
C54C C46C C47C 120.0(11) . .
C46C C47C C39C 108.7(10) . .
C48C C47C C39C 120.0(10) . .
C48C C47C C46C 118.4(11) . .
C2C C48C C49C 108.9(10) . .
C47C C48C C2C 119.1(12) . .
C47C C48C C49C 120.2(11) . .
C48C C49C C57C 108.0(12) . .
C50C C49C C48C 121.2(12) . .
C50C C49C C57C 119.3(13) . .
C49C C50C C51C 122.7(13) . .
C49C C50C C54C 118.1(13) . .
C54C C50C C51C 108.3(13) . .
C18C C51C C50C 115.2(14) . .
C18C C51C C52C 121.2(14) . .
C52C C51C C50C 108.8(13) . .
C51C C52C C53C 108.6(13) . .
C60C C52C C51C 121.9(15) . .
C60C C52C C53C 118.2(15) . .
C52C C53C C54C 106.9(13) . .
C55C C53C C52C 121.1(13) . .
C55C C53C C54C 120.5(12) . .
C46C C54C C50C 122.1(12) . .
C46C C54C C53C 117.6(11) . .
C50C C54C C53C 107.3(12) . .
C44C C55C C28C 107.8(13) . .
C53C C55C C28C 119.4(13) . .
C53C C55C C44C 121.6(13) . .
C31C C56C C35C 120.7(13) . .
C31C C56C C42C 118.1(14) . .
C35C C56C C42C 110.6(12) . .
C1C C57C C49C 105.4(11) . .
C17C C57C C1C 123.1(12) . .
C17C C57C C49C 118.8(14) . .
C34C C58C C10C 111.1(13) . .
C59C C58C C10C 115.3(13) . .
C59C C58C C34C 123.0(13) . .
C4C C59C C37C 107.3(12) . .
C58C C59C C4C 122.9(14) . .
C58C C59C C37C 117.8(13) . .
C20C C60C C27C 108.0(13) . .
C52C C60C C20C 120.2(15) . .
C52C C60C C27C 120.5(14) . .
C6D C1D C2D 118.2(19) . .
C10D C1D C2D 107.6(18) . .
C10D C1D C6D 123.7(19) . .
C3D C2D C1D 121.5(15) . .
C3D C2D C12D 116.2(16) . .
C12D C2D C1D 109.2(18) . .
C2D C3D C4D 118.7(16) . .
C25D C3D C2D 117.7(14) . .
C25D C3D C4D 111.3(16) . .
C5D C4D C3D 120.9(18) . .
C5D C4D C38D 121.5(17) . .
C38D C4D C3D 107.2(17) . .
C4D C5D C6D 121.2(16) . .
C4D C5D C48D 120.4(17) . .
C48D C5D C6D 104.7(14) . .
C1D C6D C5D 119.3(16) . .
C1D C6D C7D 119.8(19) . .
C7D C6D C5D 107.8(15) . .
C6D C7D C8D 120.1(17) . .
C6D C7D C47D 108.1(16) . .
C8D C7D C47D 121.1(16) . .
C7D C8D C50D 115.7(18) . .
C9D C8D C7D 119.6(17) . .
C9D C8D C50D 111.0(18) . .
C8D C9D C10D 120.4(18) . .
C60D C9D C8D 110(2) . .
C60D C9D C10D 119(2) . .
C1D C10D C9D 116.4(18) . .
C1D C10D C11D 112.8(19) . .
C11D C10D C9D 119.2(19) . .
C10D C11D C12D 106.4(17) . .
C16D C11D C10D 123(2) . .
C16D C11D C12D 115(2) . .
C2D C12D C11D 103.8(17) . .
C13D C12D C2D 121.3(18) . .
C13D C12D C11D 124.1(17) . .
C12D C13D C14D 121(2) . .
C12D C13D C24D 119.9(17) . .
C24D C13D C14D 109.0(18) . .
C15D C14D C13D 113.3(19) . .
C15D C14D C22D 121.0(17) . .
C22D C14D C13D 111.6(19) . .
C14D C15D C16D 128.1(19) . .
C14D C15D C19D 118(2) . .
C16D C15D C19D 103.1(16) . .
C11D C16D C15D 119(2) . .
C11D C16D C17D 120(2) . .
C17D C16D C15D 108.7(16) . .
C18D C17D C16D 108.4(18) . .
C18D C17D C60D 122.7(18) . .
C60D C17D C16D 117.7(18) . .
C17D C18D C19D 113.3(18) . .
C17D C18D C55D 119.1(18) . .
C19D C18D C55D 116.3(17) . .
C18D C19D C15D 106.4(17) . .
C20D C19D C15D 117.3(18) . .
C20D C19D C18D 124.4(18) . .
C19D C20D C21D 121.8(16) . .
C19D C20D C59D 115.4(17) . .
C21D C20D C59D 108.7(17) . .
C20D C21D C30D 113.0(15) . .
C22D C21D C20D 119.3(18) . .
C22D C21D C30D 117.0(17) . .
C14D C22D C23D 103.2(16) . .
C21D C22D C14D 122.2(19) . .
C21D C22D C23D 124(2) . .
C22D C23D C24D 109.8(19) . .
C28D C23D C22D 116.3(19) . .
C28D C23D C24D 120.4(19) . .
C13D C24D C23D 106.0(17) . .
C25D C24D C13D 124.7(18) . .
C25D C24D C23D 118.7(19) . .
C3D C25D C26D 104.0(15) . .
C24D C25D C3D 120.2(18) . .
C24D C25D C26D 122.9(18) . .
C27D C26D C25D 121.7(19) . .
C27D C26D C38D 119.7(19) . .
C38D C26D C25D 107.3(17) . .
C26D C27D C28D 115.9(18) . .
C26D C27D C35D 128(2) . .
C35D C27D C28D 103.1(16) . .
C23D C28D C27D 120.2(19) . .
C23D C28D C29D 126(2) . .
C29D C28D C27D 102.2(16) . .
C30D C29D C28D 117.1(19) . .
C30D C29D C34D 119.2(18) . .
C34D C29D C28D 110.1(17) . .
C29D C30D C21D 119.2(18) . .
C29D C30D C31D 123.4(19) . .
C31D C30D C21D 104.6(16) . .
C30D C31D C59D 111.8(17) . .
C32D C31D C30D 121.5(19) . .
C32D C31D C59D 115.4(18) . .
C31D C32D C33D 117.8(18) . .
C31D C32D C58D 122(2) . .
C58D C32D C33D 107.8(17) . .
C34D C33D C32D 118.4(17) . .
C42D C33D C32D 108.3(17) . .
C42D C33D C34D 119.8(17) . .
C29D C34D C33D 119.5(18) . .
C35D C34D C29D 111.8(19) . .
C35D C34D C33D 118.1(19) . .
C27D C35D C36D 114.6(17) . .
C34D C35D C27D 112.7(19) . .
C34D C35D C36D 121.5(18) . .
C35D C36D C41D 116.6(16) . .
C37D C36D C35D 121.3(16) . .
C37D C36D C41D 107.8(16) . .
C36D C37D C38D 119.8(17) . .
C39D C37D C36D 110.2(16) . .
C39D C37D C38D 118.6(17) . .
C4D C38D C26D 110.2(17) . .
C4D C38D C37D 120.8(17) . .
C37D C38D C26D 116.6(17) . .
C37D C39D C40D 110.0(16) . .
C48D C39D C37D 119.6(16) . .
C48D C39D C40D 117.9(16) . .
C39D C40D C41D 105.0(15) . .
C45D C40D C39D 121.1(18) . .
C45D C40D C41D 120.7(16) . .
C36D C41D C40D 107.0(15) . .
C42D C41D C36D 123(2) . .
C42D C41D C40D 120(2) . .
C33D C42D C43D 107.8(17) . .
C41D C42D C33D 121.0(19) . .
C41D C42D C43D 119(2) . .
C44D C43D C42D 122.0(16) . .
C44D C43D C58D 119.6(17) . .
C58D C43D C42D 105.9(16) . .
C43D C44D C45D 117.9(18) . .
C54D C44D C43D 120.6(18) . .
C54D C44D C45D 110.2(18) . .
C40D C45D C44D 119.7(18) . .
C40D C45D C46D 120.4(15) . .
C46D C45D C44D 108.8(18) . .
C45D C46D C47D 119.3(17) . .
C49D C46D C45D 106.6(17) . .
C49D C46D C47D 123.5(18) . .
C46D C47D C7D 115.8(16) . .
C48D C47D C7D 112.9(14) . .
C48D C47D C46D 118.8(16) . .
C39D C48D C5D 119.0(15) . .
C39D C48D C47D 122.4(16) . .
C47D C48D C5D 106.5(15) . .
C46D C49D C54D 108.0(18) . .
C50D C49D C46D 117.5(18) . .
C50D C49D C54D 121.3(19) . .
C8D C50D C51D 101.1(17) . .
C49D C50D C8D 126.4(19) . .
C49D C50D C51D 121.6(19) . .
C52D C51D C50D 116.9(19) . .
C52D C51D C60D 123.2(19) . .
C60D C51D C50D 106.7(17) . .
C51D C52D C53D 119.0(19) . .
C51D C52D C55D 123(2) . .
C55D C52D C53D 106.1(17) . .
C54D C53D C52D 123.0(18) . .
C54D C53D C57D 122.7(19) . .
C57D C53D C52D 102.3(16) . .
C44D C54D C49D 106.4(17) . .
C53D C54D C44D 124(2) . .
C53D C54D C49D 118.2(19) . .
C52D C55D C18D 115.4(17) . .
C56D C55D C18D 119.0(18) . .
C56D C55D C52D 112.6(19) . .
C55D C56D C57D 108.0(18) . .
C55D C56D C59D 122.0(19) . .
C59D C56D C57D 118.6(19) . .
C53D C57D C56D 111.0(17) . .
C53D C57D C58D 116.3(16) . .
C56D C57D C58D 119.1(17) . .
C32D C58D C43D 110.2(17) . .
C32D C58D C57D 122.6(17) . .
C57D C58D C43D 116.3(16) . .
C20D C59D C31D 101.8(15) . .
C56D C59D C20D 123.0(19) . .
C56D C59D C31D 122.0(17) . .
C9D C60D C17D 120.8(19) . .
C9D C60D C51D 110.6(19) . .
C51D C60D C17D 116.2(17) . .
C2E C1E Cl1E 113.2(9) . .
C2E C1E C6E 120.0 . .
C6E C1E Cl1E 126.8(9) . .
C1E C2E H2E 120.0 . .
C3E C2E C1E 120.0 . .
C3E C2E H2E 120.0 . .
C2E C3E H3E 120.0 . .
C2E C3E C4E 120.0 . .
C4E C3E H3E 120.0 . .
C3E C4E H4E 120.0 . .
C3E C4E C5E 120.0 . .
C5E C4E H4E 120.0 . .
C4E C5E H5E 120.0 . .
C6E C5E C4E 120.0 . .
C6E C5E H5E 120.0 . .
C1E C6E H6E 120.0 . .
C5E C6E C1E 120.0 . .
C5E C6E H6E 120.0 . .
C2F C1F Cl1F 111.8(12) . .
C2F C1F C6F 120.0 . .
C6F C1F Cl1F 128.1(12) . .
C1F C2F H2F 120.0 . .
C3F C2F C1F 120.0 . .
C3F C2F H2F 120.0 . .
C2F C3F H3F 120.0 . .
C2F C3F C4F 120.0 . .
C4F C3F H3F 120.0 . .
C3F C4F H4F 120.0 . .
C3F C4F C5F 120.0 . .
C5F C4F H4F 120.0 . .
C4F C5F H5F 120.0 . .
C6F C5F C4F 120.0 . .
C6F C5F H5F 120.0 . .
C1F C6F H6F 120.0 . .
C5F C6F C1F 120.0 . .
C5F C6F H6F 120.0 . .

loop_
_geom_bond_atom_site_label_1
_geom_bond_atom_site_label_2
_geom_bond_distance
_geom_bond_site_symmetry_2
Se1A P1A 2.078(3) .
P1A C1A 1.801(16) .
P1A C7A 1.764(15) .
P1A C13A 1.708(14) .
O1A C6A 1.41(2) .
O1A C8A 1.403(17) .
C1A C2A 1.411(19) .
C1A C6A 1.34(2) .
O2A C2A 1.374(17) .
O2A C14A 1.38(2) .
C2A C3A 1.366(19) .
O3A C12A 1.412(18) .
O3A C18A 1.365(18) .
C3A H3A 0.9500 .
C3A C4A 1.36(3) .
C4A H4A 0.9500 .
C4A C5A 1.40(3) .
C5A H5A 0.9500 .
C5A C6A 1.427(19) .
C7A C8A 1.45(2) .
C7A C12A 1.332(19) .
C8A C9A 1.32(2) .
C9A H9A 0.9500 .
C9A C10A 1.42(2) .
C10A H10A 0.9500 .
C10A C11A 1.31(2) .
C11A H11A 0.9500 .
C11A C12A 1.399(19) .
C13A C14A 1.35(2) .
C13A C18A 1.50(2) .
C14A C15A 1.45(2) .
C15A H15A 0.9500 .
C15A C16A 1.34(3) .
C16A H16A 0.9500 .
C16A C17A 1.39(2) .
C17A H17A 0.9500 .
C17A C18A 1.33(2) .
Se1B P1B 2.078(3) .
P1B C1B 1.737(10) .
P1B C7B 1.755(10) .
P1B C13B 1.759(11) .
O1B C2B 1.412(13) .
O1B C18B 1.401(13) .
C1B C2B 1.388(14) .
C1B C6B 1.393(14) .
O2B C6B 1.419(12) .
O2B C8B 1.384(12) .
C2B C3B 1.379(15) .
O3B C12B 1.401(12) .
O3B C14B 1.379(12) .
C3B H3B 0.9500 .
C3B C4B 1.374(15) .
C4B H4B 0.9500 .
C4B C5B 1.382(15) .
C5B H5B 0.9500 .
C5B C6B 1.387(15) .
C7B C8B 1.386(14) .
C7B C12B 1.380(14) .
C8B C9B 1.383(13) .
C9B H9B 0.9500 .
C9B C10B 1.398(15) .
C10B H10B 0.9500 .
C10B C11B 1.368(15) .
C11B H11B 0.9500 .
C11B C12B 1.383(14) .
C13B C14B 1.376(15) .
C13B C18B 1.400(15) .
C14B C15B 1.408(14) .
C15B H15B 0.9500 .
C15B C16B 1.373(16) .
C16B H16B 0.9500 .
C16B C17B 1.354(17) .
C17B H17B 0.9500 .
C17B C18B 1.392(16) .
C1C C2C 1.469(18) .
C1C C6C 1.396(17) .
C1C C57C 1.47(2) .
C2C C3C 1.358(19) .
C2C C48C 1.427(17) .
C3C C4C 1.474(19) .
C3C C38C 1.445(19) .
C4C C5C 1.35(2) .
C4C C59C 1.44(2) .
C5C C6C 1.40(2) .
C5C C9C 1.500(19) .
C6C C7C 1.49(2) .
C7C C8C 1.487(18) .
C7C C16C 1.34(2) .
C8C C9C 1.38(2) .
C8C C13C 1.379(18) .
C9C C10C 1.298(19) .
C10C C11C 1.55(2) .
C10C C58C 1.46(2) .
C11C C12C 1.395(19) .
C11C C33C 1.443(18) .
C12C C13C 1.434(16) .
C12C C23C 1.420(18) .
C13C C14C 1.50(2) .
C14C C15C 1.328(19) .
C14C C22C 1.49(2) .
C15C C16C 1.46(2) .
C15C C19C 1.48(2) .
C16C C17C 1.469(19) .
C17C C18C 1.41(2) .
C17C C57C 1.38(2) .
C18C C19C 1.48(2) .
C18C C51C 1.39(2) .
C19C C20C 1.42(2) .
C20C C21C 1.38(2) .
C20C C60C 1.46(2) .
C21C C22C 1.42(2) .
C21C C26C 1.44(2) .
C22C C23C 1.426(19) .
C23C C24C 1.370(17) .
C24C C25C 1.429(19) .
C24C C32C 1.52(2) .
C25C C26C 1.37(2) .
C25C C30C 1.475(19) .
C26C C27C 1.50(2) .
C27C C28C 1.34(2) .
C27C C60C 1.46(2) .
C28C C29C 1.45(2) .
C28C C55C 1.457(19) .
C29C C30C 1.366(18) .
C29C C43C 1.47(2) .
C30C C31C 1.47(2) .
C31C C32C 1.507(18) .
C31C C56C 1.37(2) .
C32C C33C 1.348(19) .
C33C C34C 1.442(19) .
C34C C35C 1.401(19) .
C34C C58C 1.39(2) .
C35C C36C 1.465(19) .
C35C C56C 1.43(2) .
C36C C37C 1.39(2) .
C36C C41C 1.432(19) .
C37C C38C 1.43(2) .
C37C C59C 1.501(19) .
C38C C39C 1.427(18) .
C39C C40C 1.402(18) .
C39C C47C 1.440(18) .
C40C C41C 1.327(18) .
C40C C45C 1.537(19) .
C41C C42C 1.49(2) .
C42C C43C 1.32(2) .
C42C C56C 1.468(19) .
C43C C44C 1.498(19) .
C44C C45C 1.390(18) .
C44C C55C 1.38(2) .
C45C C46C 1.428(16) .
C46C C47C 1.430(16) .
C46C C54C 1.405(18) .
C47C C48C 1.394(16) .
C48C C49C 1.480(19) .
C49C C50C 1.355(19) .
C49C C57C 1.494(18) .
C50C C51C 1.48(2) .
C50C C54C 1.435(18) .
C51C C52C 1.42(2) .
C52C C53C 1.47(2) .
C52C C60C 1.35(2) .
C53C C54C 1.500(19) .
C53C C55C 1.37(2) .
C58C C59C 1.34(2) .
C1D C2D 1.46(3) .
C1D C6D 1.38(2) .
C1D C10D 1.36(3) .
C2D C3D 1.43(2) .
C2D C12D 1.45(2) .
C3D C4D 1.48(2) .
C3D C25D 1.43(2) .
C4D C5D 1.30(2) .
C4D C38D 1.35(3) .
C5D C6D 1.55(3) .
C5D C48D 1.52(2) .
C6D C7D 1.40(2) .
C7D C8D 1.41(2) .
C7D C47D 1.46(2) .
C8D C9D 1.39(3) .
C8D C50D 1.45(3) .
C9D C10D 1.49(3) .
C9D C60D 1.35(3) .
C10D C11D 1.40(3) .
C11D C12D 1.54(3) .
C11D C16D 1.32(3) .
C12D C13D 1.33(3) .
C13D C14D 1.50(2) .
C13D C24D 1.33(3) .
C14D C15D 1.32(3) .
C14D C22D 1.41(3) .
C15D C16D 1.51(3) .
C15D C19D 1.54(3) .
C16D C17D 1.49(3) .
C17D C18D 1.34(2) .
C17D C60D 1.46(3) .
C18D C19D 1.46(3) .
C18D C55D 1.53(3) .
C19D C20D 1.34(2) .
C20D C21D 1.42(2) .
C20D C59D 1.51(2) .
C21D C22D 1.33(2) .
C21D C30D 1.49(3) .
C22D C23D 1.46(3) .
C23D C24D 1.54(3) .
C23D C28D 1.25(3) .
C24D C25D 1.30(2) .
C25D C26D 1.49(3) .
C26D C27D 1.28(3) .
C26D C38D 1.48(3) .
C27D C28D 1.67(3) .
C27D C35D 1.43(3) .
C28D C29D 1.46(3) .
C29D C30D 1.36(2) .
C29D C34D 1.42(3) .
C30D C31D 1.41(3) .
C31D C32D 1.38(3) .
C31D C59D 1.59(3) .
C32D C33D 1.49(3) .
C32D C58D 1.39(3) .
C33D C34D 1.47(3) .
C33D C42D 1.43(3) .
C34D C35D 1.36(3) .
C35D C36D 1.45(3) .
C36D C37D 1.42(2) .
C36D C41D 1.47(2) .
C37D C38D 1.47(2) .
C37D C39D 1.42(2) .
C39D C40D 1.46(2) .
C39D C48D 1.35(2) .
C40D C41D 1.52(3) .
C40D C45D 1.34(2) .
C41D C42D 1.27(2) .
C42D C43D 1.49(3) .
C43D C44D 1.37(2) .
C43D C58D 1.48(2) .
C44D C45D 1.45(2) .
C44D C54D 1.32(3) .
C45D C46D 1.40(3) .
C46D C47D 1.43(2) .
C46D C49D 1.40(3) .
C47D C48D 1.39(2) .
C49D C50D 1.30(3) .
C49D C54D 1.52(2) .
C50D C51D 1.56(3) .
C51D C52D 1.34(3) .
C51D C60D 1.40(3) .
C52D C53D 1.56(3) .
C52D C55D 1.41(3) .
C53D C54D 1.28(2) .
C53D C57D 1.43(2) .
C55D C56D 1.34(3) .
C56D C57D 1.45(2) .
C56D C59D 1.37(3) .
C57D C58D 1.46(3) .
Cl1E C1E 1.776(12) .
C1E C2E 1.3900 .
C1E C6E 1.3900 .
C2E H2E 0.9500 .
C2E C3E 1.3900 .
C3E H3E 0.9500 .
C3E C4E 1.3900 .
C4E H4E 0.9500 .
C4E C5E 1.3900 .
C5E H5E 0.9500 .
C5E C6E 1.3900 .
C6E H6E 0.9500 .
Cl1F C1F 1.776(12) .
C1F C2F 1.3900 .
C1F C6F 1.3900 .
C2F H2F 0.9500 .
C2F C3F 1.3900 .
C3F H3F 0.9500 .
C3F C4F 1.3900 .
C4F H4F 0.9500 .
C4F C5F 1.3900 .
C5F H5F 0.9500 .
C5F C6F 1.3900 .
C6F H6F 0.9500 .

loop_
_geom_torsion_atom_site_label_1
_geom_torsion_atom_site_label_2
_geom_torsion_atom_site_label_3
_geom_torsion_atom_site_label_4
_geom_torsion
_geom_torsion_site_symmetry_1
_geom_torsion_site_symmetry_2
_geom_torsion_site_symmetry_3
_geom_torsion_site_symmetry_4
Se1A P1A C1A C2A 90.0(10) . . . .
Se1A P1A C1A C6A -93.9(10) . . . .
Se1A P1A C7A C8A 92.8(10) . . . .
Se1A P1A C7A C12A -95.2(10) . . . .
Se1A P1A C13A C14A -91.2(11) . . . .
Se1A P1A C13A C18A 91.6(9) . . . .
P1A C1A C2A O2A 11.8(14) . . . .
P1A C1A C2A C3A 179.4(9) . . . .
P1A C1A C6A O1A -6.6(16) . . . .
P1A C1A C6A C5A 175.3(9) . . . .
P1A C7A C8A O1A 6.6(15) . . . .
P1A C7A C8A C9A 175.1(11) . . . .
P1A C7A C12A O3A -3.9(15) . . . .
P1A C7A C12A C11A -179.3(8) . . . .
P1A C13A C14A O2A -7.7(17) . . . .
P1A C13A C14A C15A 172.9(9) . . . .
P1A C13A C18A O3A 14.4(14) . . . .
P1A C13A C18A C17A -174.3(10) . . . .
O1A C8A C9A C10A 171.9(12) . . . .
C1A P1A C7A C8A -37.8(11) . . . .
C1A P1A C7A C12A 134.1(10) . . . .
C1A P1A C13A C14A 37.1(12) . . . .
C1A P1A C13A C18A -140.2(10) . . . .
C1A C2A C3A C4A 4.9(18) . . . .
O2A C2A C3A C4A 172.1(11) . . . .
O2A C14A C15A C16A -173.8(12) . . . .
C2A C1A C6A O1A 169.5(11) . . . .
C2A C1A C6A C5A -8.7(18) . . . .
C2A O2A C14A C13A -33.6(17) . . . .
C2A O2A C14A C15A 145.8(11) . . . .
C2A C3A C4A C5A -8(2) . . . .
C3A C4A C5A C6A 3(2) . . . .
C4A C5A C6A O1A -172.8(11) . . . .
C4A C5A C6A C1A 5.4(17) . . . .
C6A O1A C8A C7A 36.5(15) . . . .
C6A O1A C8A C9A -131.9(14) . . . .
C6A C1A C2A O2A -164.2(11) . . . .
C6A C1A C2A C3A 3.5(18) . . . .
C7A P1A C1A C2A -138.1(10) . . . .
C7A P1A C1A C6A 38.0(11) . . . .
C7A P1A C13A C14A 135.6(11) . . . .
C7A P1A C13A C18A -41.6(10) . . . .
C7A C8A C9A C10A 4(2) . . . .
C8A O1A C6A C1A -37.4(16) . . . .
C8A O1A C6A C5A 140.7(12) . . . .
C8A C7A C12A O3A 168.1(11) . . . .
C8A C7A C12A C11A -7.3(17) . . . .
C8A C9A C10A C11A -7(2) . . . .
C9A C10A C11A C12A 3(2) . . . .
C10A C11A C12A O3A -171.2(11) . . . .
C10A C11A C12A C7A 4.3(18) . . . .
C12A O3A C18A C13A 29.8(14) . . . .
C12A O3A C18A C17A -141.2(13) . . . .
C12A C7A C8A O1A -165.3(11) . . . .
C12A C7A C8A C9A 3.1(19) . . . .
C13A P1A C1A C2A -38.7(11) . . . .
C13A P1A C1A C6A 137.4(10) . . . .
C13A P1A C7A C8A -134.7(10) . . . .
C13A P1A C7A C12A 37.2(11) . . . .
C13A C14A C15A C16A 5.6(19) . . . .
C14A O2A C2A C1A 29.8(16) . . . .
C14A O2A C2A C3A -137.7(12) . . . .
C14A C13A C18A O3A -162.9(11) . . . .
C14A C13A C18A C17A 8.3(17) . . . .
C14A C15A C16A C17A 1(2) . . . .
C15A C16A C17A C18A -2(2) . . . .
C16A C17A C18A O3A 168.4(12) . . . .
C16A C17A C18A C13A -2.3(18) . . . .
C18A O3A C12A C7A -36.4(15) . . . .
C18A O3A C12A C11A 139.0(11) . . . .
C18A C13A C14A O2A 169.6(11) . . . .
C18A C13A C14A C15A -9.8(17) . . . .
Se1B P1B C1B C2B -92.6(8) . . . .
Se1B P1B C1B C6B 96.8(7) . . . .
Se1B P1B C7B C8B -95.0(8) . . . .
Se1B P1B C7B C12B 93.4(8) . . . .
Se1B P1B C13B C14B -93.2(7) . . . .
Se1B P1B C13B C18B 89.4(8) . . . .
P1B C1B C2B O1B -5.4(12) . . . .
P1B C1B C2B C3B 175.8(7) . . . .
P1B C1B C6B O2B 3.2(12) . . . .
P1B C1B C6B C5B -175.0(7) . . . .
P1B C7B C8B O2B -3.3(13) . . . .
P1B C7B C8B C9B 176.6(7) . . . .
P1B C7B C12B O3B 5.4(13) . . . .
P1B C7B C12B C11B -175.7(8) . . . .
P1B C13B C14B O3B -5.8(12) . . . .
P1B C13B C14B C15B 175.3(7) . . . .
P1B C13B C18B O1B 10.8(12) . . . .
P1B C13B C18B C17B -174.5(7) . . . .
O1B C2B C3B C4B -174.7(8) . . . .
C1B P1B C7B C8B 35.5(9) . . . .
C1B P1B C7B C12B -136.1(8) . . . .
C1B P1B C13B C14B 138.0(8) . . . .
C1B P1B C13B C18B -39.4(8) . . . .
C1B C2B C3B C4B 4.1(14) . . . .
O2B C8B C9B C10B -176.5(9) . . . .
C2B O1B C18B C13B 31.5(12) . . . .
C2B O1B C18B C17B -143.2(9) . . . .
C2B C1B C6B O2B -167.6(8) . . . .
C2B C1B C6B C5B 14.2(13) . . . .
C2B C3B C4B C5B 5.1(15) . . . .
O3B C14B C15B C16B -179.7(8) . . . .
C3B C4B C5B C6B -4.4(15) . . . .
C4B C5B C6B C1B -5.4(14) . . . .
C4B C5B C6B O2B 176.4(8) . . . .
C6B C1B C2B O1B 165.2(8) . . . .
C6B C1B C2B C3B -13.7(14) . . . .
C6B O2B C8B C7B -37.9(12) . . . .
C6B O2B C8B C9B 142.2(9) . . . .
C7B P1B C1B C2B 135.8(8) . . . .
C7B P1B C1B C6B -34.8(8) . . . .
C7B P1B C13B C14B 37.9(8) . . . .
C7B P1B C13B C18B -139.5(7) . . . .
C7B C8B C9B C10B 3.6(14) . . . .
C8B O2B C6B C1B 38.3(11) . . . .
C8B O2B C6B C5B -143.5(9) . . . .
C8B C7B C12B O3B -166.1(9) . . . .
C8B C7B C12B C11B 12.8(15) . . . .
C8B C9B C10B C11B 3.8(15) . . . .
C9B C10B C11B C12B -2.9(16) . . . .
C10B C11B C12B O3B 173.5(9) . . . .
C10B C11B C12B C7B -5.4(15) . . . .
C12B O3B C14B C13B -36.9(12) . . . .
C12B O3B C14B C15B 141.9(9) . . . .
C12B C7B C8B O2B 168.1(9) . . . .
C12B C7B C8B C9B -12.0(15) . . . .
C13B P1B C1B C2B 37.1(8) . . . .
C13B P1B C1B C6B -133.5(8) . . . .
C13B P1B C7B C8B 134.3(8) . . . .
C13B P1B C7B C12B -37.3(9) . . . .
C13B C14B C15B C16B -0.8(14) . . . .
C14B O3B C12B C7B 37.3(12) . . . .
C14B O3B C12B C11B -141.6(9) . . . .
C14B C13B C18B O1B -166.5(8) . . . .
C14B C13B C18B C17B 8.2(14) . . . .
C14B C15B C16B C17B 8.9(15) . . . .
C15B C16B C17B C18B -8.2(15) . . . .
C16B C17B C18B O1B 174.3(8) . . . .
C16B C17B C18B C13B -0.5(14) . . . .
C18B O1B C2B C1B -34.6(12) . . . .
C18B O1B C2B C3B 144.2(9) . . . .
C18B C13B C14B O3B 171.5(8) . . . .
C18B C13B C14B C15B -7.4(14) . . . .
C1C C2C C3C C4C -3.8(16) . . . .
C1C C2C C3C C38C -139.3(11) . . . .
C1C C2C C48C C47C 143.7(10) . . . .
C1C C2C C48C C49C 0.7(12) . . . .
C1C C6C C7C C8C -142.5(11) . . . .
C1C C6C C7C C16C -2.1(17) . . . .
C2C C1C C6C C5C -0.8(18) . . . .
C2C C1C C6C C7C 138.7(12) . . . .
C2C C1C C57C C17C -140.3(12) . . . .
C2C C1C C57C C49C 0.6(12) . . . .
C2C C3C C4C C5C 3.7(18) . . . .
C2C C3C C4C C59C -140.8(12) . . . .
C2C C3C C38C C37C 140.5(12) . . . .
C2C C3C C38C C39C 1.2(17) . . . .
C2C C48C C49C C50C 142.6(11) . . . .
C2C C48C C49C C57C -0.3(12) . . . .
C3C C2C C48C C47C 1.3(16) . . . .
C3C C2C C48C C49C -141.8(11) . . . .
C3C C4C C5C C6C -1.9(19) . . . .
C3C C4C C5C C9C -140.7(13) . . . .
C3C C4C C59C C37C 0.8(14) . . . .
C3C C4C C59C C58C 142.3(13) . . . .
C3C C38C C39C C40C 138.5(13) . . . .
C3C C38C C39C C47C -2.8(16) . . . .
C4C C3C C38C C37C -0.7(14) . . . .
C4C C3C C38C C39C -140.0(11) . . . .
C4C C5C C6C C1C 0.6(19) . . . .
C4C C5C C6C C7C -142.7(12) . . . .
C4C C5C C9C C8C 142.2(13) . . . .
C4C C5C C9C C10C 0.7(19) . . . .
C5C C4C C59C C37C -143.5(12) . . . .
C5C C4C C59C C58C -2(2) . . . .
C5C C6C C7C C8C 1.9(13) . . . .
C5C C6C C7C C16C 142.3(12) . . . .
C5C C9C C10C C11C 139.1(12) . . . .
C5C C9C C10C C58C 1(2) . . . .
C6C C1C C2C C3C 2.4(16) . . . .
C6C C1C C2C C48C -142.0(11) . . . .
C6C C1C C57C C17C 1.3(18) . . . .
C6C C1C C57C C49C 142.3(11) . . . .
C6C C5C C9C C8C -0.5(13) . . . .
C6C C5C C9C C10C -142.0(13) . . . .
C6C C7C C8C C9C -2.3(13) . . . .
C6C C7C C8C C13C 144.8(11) . . . .
C6C C7C C16C C15C -137.6(12) . . . .
C6C C7C C16C C17C 1.4(18) . . . .
C7C C8C C9C C5C 1.8(13) . . . .
C7C C8C C9C C10C 141.4(12) . . . .
C7C C8C C13C C12C -140.0(11) . . . .
C7C C8C C13C C14C -3.6(15) . . . .
C7C C16C C17C C18C -141.2(13) . . . .
C7C C16C C17C C57C 0.5(19) . . . .
C8C C7C C16C C15C -4.0(17) . . . .
C8C C7C C16C C17C 135.1(13) . . . .
C8C C9C C10C C11C 4.1(18) . . . .
C8C C9C C10C C58C -134.0(14) . . . .
C8C C13C C14C C15C 1.5(16) . . . .
C8C C13C C14C C22C -141.3(11) . . . .
C9C C5C C6C C1C 142.5(12) . . . .
C9C C5C C6C C7C -0.9(13) . . . .
C9C C8C C13C C12C 3.9(17) . . . .
C9C C8C C13C C14C 140.3(12) . . . .
C9C C10C C11C C12C -3.2(16) . . . .
C9C C10C C11C C33C -144.6(12) . . . .
C9C C10C C58C C34C 142.8(14) . . . .
C9C C10C C58C C59C -3(2) . . . .
C10C C11C C12C C13C 2.6(14) . . . .
C10C C11C C12C C23C -137.2(11) . . . .
C10C C11C C33C C32C 142.2(11) . . . .
C10C C11C C33C C34C -1.5(13) . . . .
C10C C58C C59C C4C 3.5(19) . . . .
C10C C58C C59C C37C 141.3(12) . . . .
C11C C10C C58C C34C -0.6(13) . . . .
C11C C10C C58C C59C -146.5(12) . . . .
C11C C12C C13C C8C -3.1(16) . . . .
C11C C12C C13C C14C -144.0(10) . . . .
C11C C12C C23C C22C 142.5(11) . . . .
C11C C12C C23C C24C 0.2(16) . . . .
C11C C33C C34C C35C 143.5(12) . . . .
C11C C33C C34C C58C 1.1(15) . . . .
C12C C11C C33C C32C 3.5(17) . . . .
C12C C11C C33C C34C -140.2(12) . . . .
C12C C13C C14C C15C 143.5(11) . . . .
C12C C13C C14C C22C 0.7(12) . . . .
C12C C23C C24C C25C 138.9(12) . . . .
C12C C23C C24C C32C 0.6(15) . . . .
C13C C8C C9C C5C -144.1(11) . . . .
C13C C8C C9C C10C -4.5(18) . . . .
C13C C12C C23C C22C -0.3(13) . . . .
C13C C12C C23C C24C -142.6(11) . . . .
C13C C14C C15C C16C -0.3(17) . . . .
C13C C14C C15C C19C -138.3(12) . . . .
C13C C14C C22C C21C 143.4(11) . . . .
C13C C14C C22C C23C -0.9(12) . . . .
C14C C15C C16C C7C 1.7(18) . . . .
C14C C15C C16C C17C -143.2(12) . . . .
C14C C15C C19C C18C 142.3(13) . . . .
C14C C15C C19C C20C 1.1(19) . . . .
C14C C22C C23C C12C 0.7(13) . . . .
C14C C22C C23C C24C 143.7(11) . . . .
C15C C14C C22C C21C 0.6(19) . . . .
C15C C14C C22C C23C -143.6(13) . . . .
C15C C16C C17C C18C 2.7(14) . . . .
C15C C16C C17C C57C 144.4(12) . . . .
C15C C19C C20C C21C -0.8(19) . . . .
C15C C19C C20C C60C 136.9(13) . . . .
C16C C7C C8C C9C -142.0(12) . . . .
C16C C7C C8C C13C 5.1(16) . . . .
C16C C15C C19C C18C -0.2(14) . . . .
C16C C15C C19C C20C -141.4(12) . . . .
C16C C17C C18C C19C -2.8(15) . . . .
C16C C17C C18C C51C 141.8(13) . . . .
C16C C17C C57C C1C -2.0(18) . . . .
C16C C17C C57C C49C -138.0(12) . . . .
C17C C18C C19C C15C 1.8(14) . . . .
C17C C18C C19C C20C 143.3(13) . . . .
C17C C18C C51C C50C -2(2) . . . .
C17C C18C C51C C52C -136.2(14) . . . .
C18C C17C C57C C1C 136.0(13) . . . .
C18C C17C C57C C49C -0.1(18) . . . .
C18C C19C C20C C21C -137.0(14) . . . .
C18C C19C C20C C60C 1(2) . . . .
C18C C51C C52C C53C 139.2(13) . . . .
C18C C51C C52C C60C -4(2) . . . .
C19C C15C C16C C7C 143.4(12) . . . .
C19C C15C C16C C17C -1.4(13) . . . .
C19C C18C C51C C50C 140.0(13) . . . .
C19C C18C C51C C52C 5(2) . . . .
C19C C20C C21C C22C 0.4(19) . . . .
C19C C20C C21C C26C 141.9(13) . . . .
C19C C20C C60C C27C -142.7(13) . . . .
C19C C20C C60C C52C 1(2) . . . .
C20C C21C C22C C14C -0.3(18) . . . .
C20C C21C C22C C23C 138.8(13) . . . .
C20C C21C C26C C25C -143.2(13) . . . .
C20C C21C C26C C27C 0.0(15) . . . .
C21C C20C C60C C27C -0.8(15) . . . .
C21C C20C C60C C52C 142.9(13) . . . .
C21C C22C C23C C12C -142.5(12) . . . .
C21C C22C C23C C24C 0.6(17) . . . .
C21C C26C C27C C28C -142.7(13) . . . .
C21C C26C C27C C60C -0.5(14) . . . .
C22C C14C C15C C16C 137.0(13) . . . .
C22C C14C C15C C19C -1.0(19) . . . .
C22C C21C C26C C25C -0.1(18) . . . .
C22C C21C C26C C27C 143.1(12) . . . .
C22C C23C C24C C25C -0.2(17) . . . .
C22C C23C C24C C32C -138.5(11) . . . .
C23C C12C C13C C8C 140.6(11) . . . .
C23C C12C C13C C14C -0.3(12) . . . .
C23C C24C C25C C26C -0.3(17) . . . .
C23C C24C C25C C30C -140.3(12) . . . .
C23C C24C C32C C31C 142.4(10) . . . .
C23C C24C C32C C33C 0.7(16) . . . .
C24C C25C C26C C21C 0.5(17) . . . .
C24C C25C C26C C27C -138.2(12) . . . .
C24C C25C C30C C29C 139.7(12) . . . .
C24C C25C C30C C31C -0.7(13) . . . .
C24C C32C C33C C11C -2.6(16) . . . .
C24C C32C C33C C34C 135.1(13) . . . .
C25C C24C C32C C31C -1.5(12) . . . .
C25C C24C C32C C33C -143.2(11) . . . .
C25C C26C C27C C28C 2(2) . . . .
C25C C26C C27C C60C 143.9(12) . . . .
C25C C30C C31C C32C -0.2(12) . . . .
C25C C30C C31C C56C 141.8(12) . . . .
C26C C21C C22C C14C -139.5(12) . . . .
C26C C21C C22C C23C -0.4(18) . . . .
C26C C25C C30C C29C -0.1(18) . . . .
C26C C25C C30C C31C -140.5(12) . . . .
C26C C27C C28C C29C 0(2) . . . .
C26C C27C C28C C55C 137.6(14) . . . .
C26C C27C C60C C20C 0.8(14) . . . .
C26C C27C C60C C52C -142.8(13) . . . .
C27C C28C C29C C30C -1.8(19) . . . .
C27C C28C C29C C43C 143.7(13) . . . .
C27C C28C C55C C44C -144.7(13) . . . .
C27C C28C C55C C53C -0.5(19) . . . .
C28C C27C C60C C20C 142.6(13) . . . .
C28C C27C C60C C52C -1(2) . . . .
C28C C29C C30C C25C 1.9(18) . . . .
C28C C29C C30C C31C 138.7(13) . . . .
C28C C29C C43C C42C -142.5(12) . . . .
C28C C29C C43C C44C -0.3(13) . . . .
C29C C28C C55C C44C -2.5(13) . . . .
C29C C28C C55C C53C 141.7(12) . . . .
C29C C30C C31C C32C -141.8(11) . . . .
C29C C30C C31C C56C 0.2(18) . . . .
C29C C43C C44C C45C -143.8(11) . . . .
C29C C43C C44C C55C -1.3(13) . . . .
C30C C25C C26C C21C 137.0(12) . . . .
C30C C25C C26C C27C -1.6(18) . . . .
C30C C29C C43C C42C 3.4(19) . . . .
C30C C29C C43C C44C 145.5(12) . . . .
C30C C31C C32C C24C 1.0(12) . . . .
C30C C31C C32C C33C 144.8(12) . . . .
C30C C31C C56C C35C -138.9(13) . . . .
C30C C31C C56C C42C 2.5(18) . . . .
C31C C32C C33C C11C -140.1(12) . . . .
C31C C32C C33C C34C -2.4(19) . . . .
C32C C24C C25C C26C 141.4(11) . . . .
C32C C24C C25C C30C 1.4(12) . . . .
C32C C31C C56C C35C -1.0(19) . . . .
C32C C31C C56C C42C 140.5(12) . . . .
C32C C33C C34C C35C 2.9(19) . . . .
C32C C33C C34C C58C -139.5(13) . . . .
C33C C11C C12C C13C 137.4(12) . . . .
C33C C11C C12C C23C -2.3(16) . . . .
C33C C34C C35C C36C -139.7(13) . . . .
C33C C34C C35C C56C -2.4(18) . . . .
C33C C34C C58C C10C -0.2(15) . . . .
C33C C34C C58C C59C 142.5(14) . . . .
C34C C35C C36C C37C -0.2(19) . . . .
C34C C35C C36C C41C 142.1(13) . . . .
C34C C35C C56C C31C 1.6(19) . . . .
C34C C35C C56C C42C -142.4(12) . . . .
C34C C58C C59C C4C -137.9(14) . . . .
C34C C58C C59C C37C 0(2) . . . .
C35C C34C C58C C10C -141.4(13) . . . .
C35C C34C C58C C59C 1(2) . . . .
C35C C36C C37C C38C 140.2(12) . . . .
C35C C36C C37C C59C 1.6(18) . . . .
C35C C36C C41C C40C -139.3(13) . . . .
C35C C36C C41C C42C 1.1(13) . . . .
C36C C35C C56C C31C 144.6(12) . . . .
C36C C35C C56C C42C 0.6(13) . . . .
C36C C37C C38C C3C -142.9(12) . . . .
C36C C37C C38C C39C -2.5(17) . . . .
C36C C37C C59C C4C 142.3(13) . . . .
C36C C37C C59C C58C -1.5(18) . . . .
C36C C41C C42C C43C -143.4(11) . . . .
C36C C41C C42C C56C -0.7(13) . . . .
C37C C36C C41C C40C 1.3(18) . . . .
C37C C36C C41C C42C 141.7(12) . . . .
C37C C38C C39C C40C 1.3(17) . . . .
C37C C38C C39C C47C -139.9(11) . . . .
C38C C3C C4C C5C 144.3(12) . . . .
C38C C3C C4C C59C -0.1(14) . . . .
C38C C37C C59C C4C -1.2(13) . . . .
C38C C37C C59C C58C -145.1(12) . . . .
C38C C39C C40C C41C 1.3(19) . . . .
C38C C39C C40C C45C -143.7(11) . . . .
C38C C39C C47C C46C 144.5(10) . . . .
C38C C39C C47C C48C 3.6(15) . . . .
C39C C40C C41C C36C -2.6(19) . . . .
C39C C40C C41C C42C -137.7(12) . . . .
C39C C40C C45C C44C 141.4(11) . . . .
C39C C40C C45C C46C -0.7(12) . . . .
C39C C47C C48C C2C -2.8(15) . . . .
C39C C47C C48C C49C 136.0(11) . . . .
C40C C39C C47C C46C -1.5(12) . . . .
C40C C39C C47C C48C -142.4(10) . . . .
C40C C41C C42C C43C -2.5(16) . . . .
C40C C41C C42C C56C 140.2(11) . . . .
C40C C45C C46C C47C -0.2(11) . . . .
C40C C45C C46C C54C 142.8(10) . . . .
C41C C36C C37C C38C 1.3(18) . . . .
C41C C36C C37C C59C -137.3(12) . . . .
C41C C40C C45C C44C -3.4(15) . . . .
C41C C40C C45C C46C -145.5(10) . . . .
C41C C42C C43C C29C 136.8(12) . . . .
C41C C42C C43C C44C 2.1(16) . . . .
C41C C42C C56C C31C -145.0(12) . . . .
C41C C42C C56C C35C 0.1(14) . . . .
C42C C43C C44C C45C -2.3(16) . . . .
C42C C43C C44C C55C 140.2(12) . . . .
C43C C29C C30C C25C -140.0(13) . . . .
C43C C29C C30C C31C -3.2(17) . . . .
C43C C42C C56C C31C -2.3(18) . . . .
C43C C42C C56C C35C 142.7(12) . . . .
C43C C44C C45C C40C 2.8(15) . . . .
C43C C44C C45C C46C 137.2(11) . . . .
C43C C44C C55C C28C 2.4(14) . . . .
C43C C44C C55C C53C -140.9(12) . . . .
C44C C45C C46C C47C -140.2(11) . . . .
C44C C45C C46C C54C 2.9(16) . . . .
C45C C40C C41C C36C 138.2(12) . . . .
C45C C40C C41C C42C 3.0(15) . . . .
C45C C44C C55C C28C 144.1(11) . . . .
C45C C44C C55C C53C 0.8(18) . . . .
C45C C46C C47C C39C 1.1(12) . . . .
C45C C46C C47C C48C 142.6(10) . . . .
C45C C46C C54C C50C -138.0(11) . . . .
C45C C46C C54C C53C -1.6(14) . . . .
C46C C47C C48C C2C -140.0(11) . . . .
C46C C47C C48C C49C -1.2(14) . . . .
C47C C39C C40C C41C 146.3(11) . . . .
C47C C39C C40C C45C 1.3(12) . . . .
C47C C46C C54C C50C 1.5(16) . . . .
C47C C46C C54C C53C 137.8(11) . . . .
C47C C48C C49C C50C 0.0(15) . . . .
C47C C48C C49C C57C -142.9(10) . . . .
C48C C2C C3C C4C 135.1(12) . . . .
C48C C2C C3C C38C -0.4(17) . . . .
C48C C49C C50C C51C -138.1(12) . . . .
C48C C49C C50C C54C 1.8(16) . . . .
C48C C49C C57C C1C -0.2(12) . . . .
C48C C49C C57C C17C 142.7(12) . . . .
C49C C50C C51C C18C 0.5(19) . . . .
C49C C50C C51C C52C 140.4(13) . . . .
C49C C50C C54C C46C -2.6(17) . . . .
C49C C50C C54C C53C -142.7(11) . . . .
C50C C49C C57C C1C -143.9(11) . . . .
C50C C49C C57C C17C -1.0(18) . . . .
C50C C51C C52C C53C 2.1(14) . . . .
C50C C51C C52C C60C -140.9(13) . . . .
C51C C18C C19C C15C -145.4(13) . . . .
C51C C18C C19C C20C -3.9(19) . . . .
C51C C50C C54C C46C 142.6(11) . . . .
C51C C50C C54C C53C 2.5(13) . . . .
C51C C52C C53C C54C -0.5(14) . . . .
C51C C52C C53C C55C -143.8(13) . . . .
C51C C52C C60C C20C 0(2) . . . .
C51C C52C C60C C27C 139.6(14) . . . .
C52C C53C C54C C46C -143.4(11) . . . .
C52C C53C C54C C50C -1.2(13) . . . .
C52C C53C C55C C28C -0.5(18) . . . .
C52C C53C C55C C44C 138.7(13) . . . .
C53C C52C C60C C20C -139.2(14) . . . .
C53C C52C C60C C27C 0.0(19) . . . .
C54C C46C C47C C39C -141.1(10) . . . .
C54C C46C C47C C48C 0.5(15) . . . .
C54C C50C C51C C18C -142.8(12) . . . .
C54C C50C C51C C52C -2.9(14) . . . .
C54C C53C C55C C28C -138.9(12) . . . .
C54C C53C C55C C44C 0.3(18) . . . .
C55C C28C C29C C30C -143.8(12) . . . .
C55C C28C C29C C43C 1.7(13) . . . .
C55C C44C C45C C40C -136.9(12) . . . .
C55C C44C C45C C46C -2.5(17) . . . .
C55C C53C C54C C46C 0.2(16) . . . .
C55C C53C C54C C50C 142.4(11) . . . .
C56C C31C C32C C24C -142.4(12) . . . .
C56C C31C C32C C33C 1.4(18) . . . .
C56C C35C C36C C37C -143.3(12) . . . .
C56C C35C C36C C41C -1.0(14) . . . .
C56C C42C C43C C29C -0.6(18) . . . .
C56C C42C C43C C44C -135.3(12) . . . .
C57C C1C C2C C3C 143.6(11) . . . .
C57C C1C C2C C48C -0.8(12) . . . .
C57C C1C C6C C5C -138.8(13) . . . .
C57C C1C C6C C7C 0.7(16) . . . .
C57C C17C C18C C19C -143.2(12) . . . .
C57C C17C C18C C51C 1(2) . . . .
C57C C49C C50C C51C 0.8(18) . . . .
C57C C49C C50C C54C 140.7(12) . . . .
C58C C10C C11C C12C 142.7(10) . . . .
C58C C10C C11C C33C 1.3(13) . . . .
C58C C34C C35C C36C -1(2) . . . .
C58C C34C C35C C56C 136.1(14) . . . .
C59C C4C C5C C6C 138.5(13) . . . .
C59C C4C C5C C9C -0.3(19) . . . .
C59C C37C C38C C3C 1.2(13) . . . .
C59C C37C C38C C39C 141.6(11) . . . .
C60C C20C C21C C22C -141.0(12) . . . .
C60C C20C C21C C26C 0.5(15) . . . .
C60C C27C C28C C29C -136.5(14) . . . .
C60C C27C C28C C55C 1(2) . . . .
C60C C52C C53C C54C 144.0(12) . . . .
C60C C52C C53C C55C 0.7(19) . . . .
C1D C2D C3D C4D -2(2) . . . .
C1D C2D C3D C25D 137.5(14) . . . .
C1D C2D C12D C11D 4.4(15) . . . .
C1D C2D C12D C13D -141.1(15) . . . .
C1D C6D C7D C8D -3(2) . . . .
C1D C6D C7D C47D 142.2(15) . . . .
C1D C10D C11D C12D 3.0(18) . . . .
C1D C10D C11D C16D 139(2) . . . .
C2D C1D C6D C5D -2(2) . . . .
C2D C1D C6D C7D -138.9(17) . . . .
C2D C1D C10D C9D 142.9(14) . . . .
C2D C1D C10D C11D -0.2(18) . . . .
C2D C3D C4D C5D -2(2) . . . .
C2D C3D C4D C38D 143.5(14) . . . .
C2D C3D C25D C24D -1.1(18) . . . .
C2D C3D C25D C26D -143.6(13) . . . .
C2D C12D C13D C14D 139.1(16) . . . .
C2D C12D C13D C24D -2(2) . . . .
C3D C2D C12D C11D 146.4(13) . . . .
C3D C2D C12D C13D 1(2) . . . .
C3D C4D C5D C6D 3(2) . . . .
C3D C4D C5D C48D 137.4(15) . . . .
C3D C4D C38D C26D -1.3(17) . . . .
C3D C4D C38D C37D -142.2(15) . . . .
C3D C25D C26D C27D 143.9(17) . . . .
C3D C25D C26D C38D 0.7(15) . . . .
C4D C3D C25D C24D 140.9(14) . . . .
C4D C3D C25D C26D -1.5(15) . . . .
C4D C5D C6D C1D -1(2) . . . .
C4D C5D C6D C7D 140.2(15) . . . .
C4D C5D C48D C39D 2(2) . . . .
C4D C5D C48D C47D -141.8(15) . . . .
C5D C4D C38D C26D 143.7(16) . . . .
C5D C4D C38D C37D 3(2) . . . .
C5D C6D C7D C8D -143.4(15) . . . .
C5D C6D C7D C47D 1.3(15) . . . .
C6D C1D C2D C3D 4(2) . . . .
C6D C1D C2D C12D 143.3(15) . . . .
C6D C1D C10D C9D -1(2) . . . .
C6D C1D C10D C11D -144.1(17) . . . .
C6D C5D C48D C39D 142.6(13) . . . .
C6D C5D C48D C47D -1.0(13) . . . .
C6D C7D C8D C9D 3(2) . . . .
C6D C7D C8D C50D 140.2(16) . . . .
C6D C7D C47D C46D -143.9(13) . . . .
C6D C7D C47D C48D -2.1(16) . . . .
C7D C8D C9D C10D -3(2) . . . .
C7D C8D C9D C60D 143.0(16) . . . .
C7D C8D C50D C49D -1(2) . . . .
C7D C8D C50D C51D -144.9(14) . . . .
C7D C47D C48D C5D 1.9(15) . . . .
C7D C47D C48D C39D -140.1(13) . . . .
C8D C7D C47D C46D 0.5(19) . . . .
C8D C7D C47D C48D 142.2(14) . . . .
C8D C9D C10D C1D 2(2) . . . .
C8D C9D C10D C11D 142.2(18) . . . .
C8D C9D C60D C17D -142.5(16) . . . .
C8D C9D C60D C51D -2(2) . . . .
C8D C50D C51D C52D 145.5(15) . . . .
C8D C50D C51D C60D 3.1(16) . . . .
C9D C8D C50D C49D 139.7(19) . . . .
C9D C8D C50D C51D -4.3(17) . . . .
C9D C10D C11D C12D -139.0(15) . . . .
C9D C10D C11D C16D -3(3) . . . .
C10D C1D C2D C3D -142.4(15) . . . .
C10D C1D C2D C12D -2.9(17) . . . .
C10D C1D C6D C5D 137.9(17) . . . .
C10D C1D C6D C7D 2(2) . . . .
C10D C9D C60D C17D 3(2) . . . .
C10D C9D C60D C51D 144.2(16) . . . .
C10D C11D C12D C2D -4.4(16) . . . .
C10D C11D C12D C13D 139.8(16) . . . .
C10D C11D C16D C15D -134.2(19) . . . .
C10D C11D C16D C17D 4(3) . . . .
C11D C12D C13D C14D 1(2) . . . .
C11D C12D C13D C24D -140.1(16) . . . .
C11D C16D C17D C18D -145.2(18) . . . .
C11D C16D C17D C60D 0(2) . . . .
C12D C2D C3D C4D -138.7(13) . . . .
C12D C2D C3D C25D 0.5(17) . . . .
C12D C11D C16D C15D -2(2) . . . .
C12D C11D C16D C17D 135.8(17) . . . .
C12D C13D C14D C15D 0(2) . . . .
C12D C13D C14D C22D -140.7(16) . . . .
C12D C13D C24D C23D 144.9(13) . . . .
C12D C13D C24D C25D 1(2) . . . .
C13D C14D C15D C16D -2(2) . . . .
C13D C14D C15D C19D -140.1(15) . . . .
C13D C14D C22D C21D 139.9(15) . . . .
C13D C14D C22D C23D -5.9(16) . . . .
C13D C24D C25D C3D 0(2) . . . .
C13D C24D C25D C26D 135.5(18) . . . .
C14D C13D C24D C23D 0.0(16) . . . .
C14D C13D C24D C25D -143.8(15) . . . .
C14D C15D C16D C11D 3(2) . . . .
C14D C15D C16D C17D -139.3(18) . . . .
C14D C15D C19D C18D 145.0(15) . . . .
C14D C15D C19D C20D 0(2) . . . .
C14D C22D C23D C24D 5.8(16) . . . .
C14D C22D C23D C28D 147.0(16) . . . .
C15D C14D C22D C21D 3(2) . . . .
C15D C14D C22D C23D -143.1(15) . . . .
C15D C16D C17D C18D -3.8(18) . . . .
C15D C16D C17D C60D 141.0(15) . . . .
C15D C19D C20D C21D 3(2) . . . .
C15D C19D C20D C59D 138.8(14) . . . .
C16D C11D C12D C2D -143.9(15) . . . .
C16D C11D C12D C13D 0(2) . . . .
C16D C15D C19D C18D -2.6(16) . . . .
C16D C15D C19D C20D -147.1(14) . . . .
C16D C17D C18D C19D 2.1(18) . . . .
C16D C17D C18D C55D 144.4(15) . . . .
C16D C17D C60D C9D -3(2) . . . .
C16D C17D C60D C51D -141.8(16) . . . .
C17D C18D C19D C15D 0.4(18) . . . .
C17D C18D C19D C20D 141.7(17) . . . .
C17D C18D C55D C52D -1(2) . . . .
C17D C18D C55D C56D -139.4(17) . . . .
C18D C17D C60D C9D 136.3(19) . . . .
C18D C17D C60D C51D -2(2) . . . .
C18D C19D C20D C21D -134.0(17) . . . .
C18D C19D C20D C59D 1(2) . . . .
C18D C55D C56D C57D 141.2(14) . . . .
C18D C55D C56D C59D -2(2) . . . .
C19D C15D C16D C11D 145.9(15) . . . .
C19D C15D C16D C17D 3.8(16) . . . .
C19D C18D C55D C52D 140.3(16) . . . .
C19D C18D C55D C56D 2(2) . . . .
C19D C20D C21D C22D -4(2) . . . .
C19D C20D C21D C30D 139.1(15) . . . .
C19D C20D C59D C31D -142.4(14) . . . .
C19D C20D C59D C56D -1(2) . . . .
C20D C21D C22D C14D 1(2) . . . .
C20D C21D C22D C23D 140.0(16) . . . .
C20D C21D C30D C29D -143.2(14) . . . .
C20D C21D C30D C31D -0.3(16) . . . .
C21D C20D C59D C31D -1.5(14) . . . .
C21D C20D C59D C56D 139.9(16) . . . .
C21D C22D C23D C24D -139.2(15) . . . .
C21D C22D C23D C28D 2(2) . . . .
C21D C30D C31D C32D -142.8(16) . . . .
C21D C30D C31D C59D -0.7(16) . . . .
C22D C14D C15D C16D 134.9(18) . . . .
C22D C14D C15D C19D -4(2) . . . .
C22D C21D C30D C29D 1(2) . . . .
C22D C21D C30D C31D 144.2(14) . . . .
C22D C23D C24D C13D -3.7(16) . . . .
C22D C23D C24D C25D 142.6(15) . . . .
C22D C23D C28D C27D -138.0(16) . . . .
C22D C23D C28D C29D -1(3) . . . .
C23D C24D C25D C3D -139.3(15) . . . .
C23D C24D C25D C26D -4(2) . . . .
C23D C28D C29D C30D 0(2) . . . .
C23D C28D C29D C34D -140.3(18) . . . .
C24D C13D C14D C15D 144.6(15) . . . .
C24D C13D C14D C22D 3.9(18) . . . .
C24D C23D C28D C27D -1(2) . . . .
C24D C23D C28D C29D 135.9(18) . . . .
C24D C25D C26D C27D 3(2) . . . .
C24D C25D C26D C38D -140.4(16) . . . .
C25D C3D C4D C5D -143.4(15) . . . .
C25D C3D C4D C38D 1.9(17) . . . .
C25D C26D C27D C28D 0(2) . . . .
C25D C26D C27D C35D -134.6(19) . . . .
C25D C26D C38D C4D 0.4(18) . . . .
C25D C26D C38D C37D 143.1(14) . . . .
C26D C27D C28D C23D 0(2) . . . .
C26D C27D C28D C29D -146.0(15) . . . .
C26D C27D C35D C34D 138(2) . . . .
C26D C27D C35D C36D -6(2) . . . .
C27D C26D C38D C4D -143.7(17) . . . .
C27D C26D C38D C37D -1(2) . . . .
C27D C28D C29D C30D 143.2(14) . . . .
C27D C28D C29D C34D 2.7(17) . . . .
C27D C35D C36D C37D 5(2) . . . .
C27D C35D C36D C41D 139.4(15) . . . .
C28D C23D C24D C13D -143.0(17) . . . .
C28D C23D C24D C25D 3(2) . . . .
C28D C27D C35D C34D 0.0(17) . . . .
C28D C27D C35D C36D -144.5(13) . . . .
C28D C29D C30D C21D 0(2) . . . .
C28D C29D C30D C31D -135.9(18) . . . .
C28D C29D C34D C33D 141.0(15) . . . .
C28D C29D C34D C35D -3(2) . . . .
C29D C30D C31D C32D -2(3) . . . .
C29D C30D C31D C59D 140.2(16) . . . .
C29D C34D C35D C27D 2(2) . . . .
C29D C34D C35D C36D 143.5(15) . . . .
C30D C21D C22D C14D -140.8(16) . . . .
C30D C21D C22D C23D -2(2) . . . .
C30D C29D C34D C33D 1(2) . . . .
C30D C29D C34D C35D -142.5(16) . . . .
C30D C31D C32D C33D 0(2) . . . .
C30D C31D C32D C58D 138.1(18) . . . .
C30D C31D C59D C20D 1.4(16) . . . .
C30D C31D C59D C56D -140.5(16) . . . .
C31D C32D C33D C34D 2(2) . . . .
C31D C32D C33D C42D 142.5(16) . . . .
C31D C32D C58D C43D -141.0(15) . . . .
C31D C32D C58D C57D 2(2) . . . .
C32D C31D C59D C20D 145.9(13) . . . .
C32D C31D C59D C56D 4(2) . . . .
C32D C33D C34D C29D -3(2) . . . .
C32D C33D C34D C35D 139.0(17) . . . .
C32D C33D C42D C41D -141.8(18) . . . .
C32D C33D C42D C43D 0.7(17) . . . .
C33D C32D C58D C43D 0.3(17) . . . .
C33D C32D C58D C57D 143.0(14) . . . .
C33D C34D C35D C27D -142.8(15) . . . .
C33D C34D C35D C36D -1(2) . . . .
C33D C42D C43D C44D -142.1(15) . . . .
C33D C42D C43D C58D -0.5(15) . . . .
C34D C29D C30D C21D 136.5(16) . . . .
C34D C29D C30D C31D 1(2) . . . .
C34D C33D C42D C41D -2(3) . . . .
C34D C33D C42D C43D 140.8(15) . . . .
C34D C35D C36D C37D -136.4(18) . . . .
C34D C35D C36D C41D -2(2) . . . .
C35D C27D C28D C23D 144.3(16) . . . .
C35D C27D C28D C29D -1.6(15) . . . .
C35D C36D C37D C38D -2(2) . . . .
C35D C36D C37D C39D 140.9(15) . . . .
C35D C36D C41D C40D -142.7(13) . . . .
C35D C36D C41D C42D 3(2) . . . .
C36D C37D C38D C4D 138.6(17) . . . .
C36D C37D C38D C26D 0(2) . . . .
C36D C37D C39D C40D -2.0(17) . . . .
C36D C37D C39D C48D -143.2(14) . . . .
C36D C41D C42D C33D -1(3) . . . .
C36D C41D C42D C43D -139.5(17) . . . .
C37D C36D C41D C40D -2.2(16) . . . .
C37D C36D C41D C42D 143.4(18) . . . .
C37D C39D C40D C41D 0.6(16) . . . .
C37D C39D C40D C45D -140.6(14) . . . .
C37D C39D C48D C5D 0(2) . . . .
C37D C39D C48D C47D 137.2(15) . . . .
C38D C4D C5D C6D -137.3(16) . . . .
C38D C4D C5D C48D -3(2) . . . .
C38D C26D C27D C28D 138.4(16) . . . .
C38D C26D C27D C35D 4(3) . . . .
C38D C37D C39D C40D 141.4(14) . . . .
C38D C37D C39D C48D 0(2) . . . .
C39D C37D C38D C4D -1(2) . . . .
C39D C37D C38D C26D -139.9(16) . . . .
C39D C40D C41D C36D 1.0(15) . . . .
C39D C40D C41D C42D -145.7(16) . . . .
C39D C40D C45D C44D 139.1(14) . . . .
C39D C40D C45D C46D -1(2) . . . .
C40D C39D C48D C5D -138.6(13) . . . .
C40D C39D C48D C47D -1.0(18) . . . .
C40D C41D C42D C33D 140.0(17) . . . .
C40D C41D C42D C43D 2(2) . . . .
C40D C45D C46D C47D 0(2) . . . .
C40D C45D C46D C49D 146.0(14) . . . .
C41D C36D C37D C38D -140.3(15) . . . .
C41D C36D C37D C39D 2.6(17) . . . .
C41D C40D C45D C44D 4(2) . . . .
C41D C40D C45D C46D -136.1(16) . . . .
C41D C42D C43D C44D 1(2) . . . .
C41D C42D C43D C58D 142.7(16) . . . .
C42D C33D C34D C29D -138.9(17) . . . .
C42D C33D C34D C35D 3(2) . . . .
C42D C43D C44D C45D -2(2) . . . .
C42D C43D C44D C54D 138.4(16) . . . .
C42D C43D C58D C32D 0.1(16) . . . .
C42D C43D C58D C57D -145.1(12) . . . .
C43D C44D C45D C40D -1(2) . . . .
C43D C44D C45D C46D 143.1(14) . . . .
C43D C44D C54D C49D -143.7(14) . . . .
C43D C44D C54D C53D -1(2) . . . .
C44D C43D C58D C32D 142.8(15) . . . .
C44D C43D C58D C57D -2.4(17) . . . .
C44D C45D C46D C47D -143.6(13) . . . .
C44D C45D C46D C49D 2.3(16) . . . .
C45D C40D C41D C36D 142.4(14) . . . .
C45D C40D C41D C42D -4(2) . . . .
C45D C44D C54D C49D -0.9(17) . . . .
C45D C44D C54D C53D 142.0(15) . . . .
C45D C46D C47D C7D 139.5(14) . . . .
C45D C46D C47D C48D 0.1(19) . . . .
C45D C46D C49D C50D -144.4(15) . . . .
C45D C46D C49D C54D -2.8(16) . . . .
C46D C47D C48D C5D 142.4(12) . . . .
C46D C47D C48D C39D 0.4(18) . . . .
C46D C49D C50D C8D 1(3) . . . .
C46D C49D C50D C51D 138.3(16) . . . .
C46D C49D C54D C44D 2.3(17) . . . .
C46D C49D C54D C53D -143.3(15) . . . .
C47D C7D C8D C9D -137.0(16) . . . .
C47D C7D C8D C50D 0(2) . . . .
C47D C46D C49D C50D 0(2) . . . .
C47D C46D C49D C54D 141.3(14) . . . .
C48D C5D C6D C1D -141.3(13) . . . .
C48D C5D C6D C7D -0.2(14) . . . .
C48D C39D C40D C41D 142.5(13) . . . .
C48D C39D C40D C45D 1.3(19) . . . .
C49D C46D C47D C7D 0(2) . . . .
C49D C46D C47D C48D -139.8(16) . . . .
C49D C50D C51D C52D -1(2) . . . .
C49D C50D C51D C60D -143.2(16) . . . .
C50D C8D C9D C10D -141.5(16) . . . .
C50D C8D C9D C60D 4(2) . . . .
C50D C49D C54D C44D 142.2(17) . . . .
C50D C49D C54D C53D -3(2) . . . .
C50D C51D C52D C53D 1(2) . . . .
C50D C51D C52D C55D -137.5(17) . . . .
C50D C51D C60D C9D -0.9(18) . . . .
C50D C51D C60D C17D 141.7(14) . . . .
C51D C52D C53D C54D -2(2) . . . .
C51D C52D C53D C57D -145.4(15) . . . .
C51D C52D C55D C18D 1(2) . . . .
C51D C52D C55D C56D 142.1(18) . . . .
C52D C51D C60D C9D -140.3(18) . . . .
C52D C51D C60D C17D 2(2) . . . .
C52D C53D C54D C44D -135.6(18) . . . .
C52D C53D C54D C49D 3(2) . . . .
C52D C53D C57D C56D 1.8(15) . . . .
C52D C53D C57D C58D 142.3(12) . . . .
C52D C55D C56D C57D 1.6(19) . . . .
C52D C55D C56D C59D -141.1(17) . . . .
C53D C52D C55D C18D -141.6(14) . . . .
C53D C52D C55D C56D -0.5(18) . . . .
C53D C57D C58D C32D -138.7(15) . . . .
C53D C57D C58D C43D 2.0(17) . . . .
C54D C44D C45D C40D -144.9(15) . . . .
C54D C44D C45D C46D -0.8(17) . . . .
C54D C49D C50D C8D -135.3(18) . . . .
C54D C49D C50D C51D 2(2) . . . .
C54D C53D C57D C56D -141.5(15) . . . .
C54D C53D C57D C58D -1.0(19) . . . .
C55D C18D C19D C15D -143.0(14) . . . .
C55D C18D C19D C20D -2(2) . . . .
C55D C52D C53D C54D 142.3(16) . . . .
C55D C52D C53D C57D -0.9(15) . . . .
C55D C56D C57D C53D -2.2(18) . . . .
C55D C56D C57D C58D -141.5(15) . . . .
C55D C56D C59D C20D 1(3) . . . .
C55D C56D C59D C31D 135.0(18) . . . .
C56D C57D C58D C32D -1(2) . . . .
C56D C57D C58D C43D 139.1(14) . . . .
C57D C53D C54D C44D 0(2) . . . .
C57D C53D C54D C49D 139.3(15) . . . .
C57D C56D C59D C20D -137.8(17) . . . .
C57D C56D C59D C31D -4(2) . . . .
C58D C32D C33D C34D -141.3(15) . . . .
C58D C32D C33D C42D -0.6(18) . . . .
C58D C43D C44D C45D -138.2(14) . . . .
C58D C43D C44D C54D 2(2) . . . .
C59D C20D C21D C22D -142.4(13) . . . .
C59D C20D C21D C30D 1.2(16) . . . .
C59D C31D C32D C33D -140.4(15) . . . .
C59D C31D C32D C58D -3(2) . . . .
C59D C56D C57D C53D 141.9(15) . . . .
C59D C56D C57D C58D 3(2) . . . .
C60D C9D C10D C1D -141.1(17) . . . .
C60D C9D C10D C11D 0(2) . . . .
C60D C17D C18D C19D -140.6(16) . . . .
C60D C17D C18D C55D 2(2) . . . .
C60D C51D C52D C53D 136.3(17) . . . .
C60D C51D C52D C55D -2(3) . . . .
Cl1E C1E C2E C3E -177.2(12) . . . .
Cl1E C1E C6E C5E 176.8(14) . . . .
C1E C2E C3E C4E 0.0 . . . .
C2E C1E C6E C5E 0.0 . . . .
C2E C3E C4E C5E 0.0 . . . .
C3E C4E C5E C6E 0.0 . . . .
C4E C5E C6E C1E 0.0 . . . .
C6E C1E C2E C3E 0.0 . . . .
Cl1F C1F C2F C3F 177.4(17) . . . .
Cl1F C1F C6F C5F -177(2) . . . .
C1F C2F C3F C4F 0.0 . . . .
C2F C1F C6F C5F 0.0 . . . .
C2F C3F C4F C5F 0.0 . . . .
C3F C4F C5F C6F 0.0 . . . .
C4F C5F C6F C1F 0.0 . . . .
C6F C1F C2F C3F 0.0 . . . .

_cod_database_fobs_code 4517246
